data_7104740
loop_
_publ_author_name
'Zirngast, Michaela'
'Fl\"orke, Ulrich'
'Baumgartner, Judith'
'Marschner, Christoph'

_publ_section_title
;
 Oligosilylated group 4 titanocenes in the oxidation state +3.
;
_journal_issue 37
_journal_name_full 'Chemical communications (Cambridge, England)'
_journal_page_first 5538
_journal_page_last 5540
_journal_paper_doi 10.1039/b910637e
_journal_volume 34
_journal_year 2009
_chemical_formula_sum 'C63 H129 K2 O15 Si9 Ti'
_chemical_formula_weight 1505.57
_chemical_name_systematic
;
?
;
_space_group_IT_number 14
_symmetry_cell_setting monoclinic
_symmetry_space_group_name_Hall '-P 2yn'
_symmetry_space_group_name_H-M 'P 1 21/n 1'
_atom_sites_solution_hydrogens geom
_atom_sites_solution_primary direct
_atom_sites_solution_secondary difmap
_audit_creation_method SHELXL-97
_cell_angle_alpha 90.00
_cell_angle_beta 102.46(3)
_cell_angle_gamma 90.00
_cell_formula_units_Z 4
_cell_length_a 11.572(2)
_cell_length_b 34.572(7)
_cell_length_c 21.520(4)
_cell_measurement_reflns_used 7809
_cell_measurement_temperature 100(2)
_cell_measurement_theta_max 48.981
_cell_measurement_theta_min 4.419
_cell_volume 8407(3)
_computing_cell_refinement 'Bruker XSCANS'
_computing_data_collection 'Bruker XSCANS'
_computing_data_reduction 'Bruker SHELXTL'
_computing_molecular_graphics 'Bruker SHELXTL'
_computing_publication_material 'Bruker SHELXTL'
_computing_structure_refinement 'SHELXL-97 (Sheldrick, 1997)'
_computing_structure_solution 'SHELXS-97 (Sheldrick, 1990)'
_diffrn_ambient_temperature 100(2)
_diffrn_measured_fraction_theta_full 0.999
_diffrn_measured_fraction_theta_max 0.999
_diffrn_measurement_device_type 'SMART APEX'
_diffrn_measurement_method '\w scans'
_diffrn_radiation_monochromator graphite
_diffrn_radiation_source 'fine-focus sealed tube'
_diffrn_radiation_type MoK\a
_diffrn_radiation_wavelength 0.71073
_diffrn_reflns_av_R_equivalents 0.0816
_diffrn_reflns_av_sigmaI/netI 0.0839
_diffrn_reflns_limit_h_max 14
_diffrn_reflns_limit_h_min -14
_diffrn_reflns_limit_k_max 43
_diffrn_reflns_limit_k_min -43
_diffrn_reflns_limit_l_max 26
_diffrn_reflns_limit_l_min -26
_diffrn_reflns_number 65949
_diffrn_reflns_theta_full 26.38
_diffrn_reflns_theta_max 26.38
_diffrn_reflns_theta_min 1.13
_exptl_absorpt_coefficient_mu 0.383
_exptl_absorpt_correction_T_max 0.9274
_exptl_absorpt_correction_T_min 0.8436
_exptl_absorpt_correction_type multi-scan
_exptl_absorpt_process_details SADABS
_exptl_crystal_colour red
_exptl_crystal_density_diffrn 1.190
_exptl_crystal_density_method 'not measured'
_exptl_crystal_description plates
_exptl_crystal_F_000 3252
_exptl_crystal_size_max 0.46
_exptl_crystal_size_mid 0.33
_exptl_crystal_size_min 0.20
_refine_diff_density_max 1.031
_refine_diff_density_min -0.593
_refine_diff_density_rms 0.076
_refine_ls_extinction_method none
_refine_ls_goodness_of_fit_ref 1.027
_refine_ls_hydrogen_treatment constr
_refine_ls_matrix_type full
_refine_ls_number_parameters 829
_refine_ls_number_reflns 17177
_refine_ls_number_restraints 0
_refine_ls_restrained_S_all 1.027
_refine_ls_R_factor_all 0.0962
_refine_ls_R_factor_gt 0.0575
_refine_ls_shift/su_max 0.136
_refine_ls_shift/su_mean 0.001
_refine_ls_structure_factor_coef Fsqd
_refine_ls_weighting_details 'calc w=1/[\s^2^(Fo^2^)+(0.0600P)^2^+0.4614P] where P=(Fo^2^+2Fc^2^)/3'
_refine_ls_weighting_scheme calc
_refine_ls_wR_factor_gt 0.1196
_refine_ls_wR_factor_ref 0.1344
_reflns_number_gt 11657
_reflns_number_total 17177
_reflns_threshold_expression >2sigma(I)
_cod_data_source_file b910637e.txt
_cod_data_source_block 652j
_cod_depositor_comments
;
The following automatic conversions were performed:
'_symmetry_cell_setting' value 'Monoclinic' changed to 'monoclinic'
according to '/home/saulius/struct/CIF-dictionaries/cif_core.dic'
dictionary named 'cif_core.dic' version 2.4.1 from 2010-06-29.

Automatic conversion script
Id: cif_fix_enum 1527 2010-12-29 10:47:43Z saulius 
;
_cod_original_sg_symbol_H-M P2(1)/n
_cod_database_code 7104740

loop_
_symmetry_equiv_pos_as_xyz
'x, y, z'
'-x+1/2, y+1/2, -z+1/2'
'-x, -y, -z'
'x-1/2, -y-1/2, z-1/2'

loop_
_atom_site_label
_atom_site_type_symbol
_atom_site_fract_x
_atom_site_fract_y
_atom_site_fract_z
_atom_site_U_iso_or_equiv
_atom_site_adp_type
_atom_site_occupancy
_atom_site_symmetry_multiplicity
_atom_site_calc_flag
_atom_site_refinement_flags
_atom_site_disorder_assembly
_atom_site_disorder_group
Si1 Si 0.08194(7) 0.21961(2) 0.64559(4) 0.01706(18) Uani 1 1 d . . .
Si2 Si -0.09433(7) 0.18664(3) 0.59689(4) 0.0220(2) Uani 1 1 d . . .
Si3 Si -0.24457(7) 0.19169(2) 0.65431(4) 0.02091(19) Uani 1 1 d . . .
Si4 Si -0.18509(7) 0.16997(2) 0.75926(4) 0.02080(19) Uani 1 1 d . . .
Si5 Si -0.02204(7) 0.20567(2) 0.81850(4) 0.01841(18) Uani 1 1 d . . .
Si6 Si 0.21454(8) 0.19938(3) 0.58169(4) 0.0264(2) Uani 1 1 d . . .
Si7 Si 0.04883(8) 0.28309(2) 0.59985(4) 0.0231(2) Uani 1 1 d . . .
Si8 Si -0.00296(8) 0.17617(3) 0.92004(4) 0.0241(2) Uani 1 1 d . . .
Si9 Si -0.11026(8) 0.26374(3) 0.84561(4) 0.0247(2) Uani 1 1 d . . .
Ti1 Ti 0.18851(4) 0.207206(15) 0.77477(2) 0.01599(12) Uani 1 1 d . . .
K1 K 0.55495(6) 0.43840(2) 0.76553(3) 0.02577(16) Uani 1 1 d . . .
K2 K 1.04749(6) 0.47085(2) 0.81211(4) 0.03251(19) Uani 1 1 d . . .
O1 O 1.1042(2) 0.50640(7) 0.93763(12) 0.0416(6) Uani 1 1 d . . .
O2 O 1.1695(2) 0.42908(7) 0.93390(12) 0.0410(6) Uani 1 1 d . . .
O3 O 1.1472(2) 0.39696(6) 0.81209(12) 0.0399(6) Uani 1 1 d . . .
O4 O 1.1556(2) 0.44590(6) 0.70751(11) 0.0375(6) Uani 1 1 d . . .
O5 O 1.05962(19) 0.52008(6) 0.70539(12) 0.0361(6) Uani 1 1 d . . .
O6 O 1.08772(19) 0.55275(6) 0.82691(11) 0.0340(6) Uani 1 1 d . . .
O7 O 0.48272(19) 0.40853(6) 0.87792(11) 0.0323(5) Uani 1 1 d . . .
O8 O 0.54848(19) 0.35695(6) 0.79189(10) 0.0324(5) Uani 1 1 d . . .
O9 O 0.5086(2) 0.38122(7) 0.66445(11) 0.0423(6) Uani 1 1 d . . .
O10 O 0.5043(2) 0.46031(7) 0.63438(11) 0.0398(6) Uani 1 1 d . . .
O11 O 0.43136(19) 0.50881(6) 0.72235(11) 0.0331(6) Uani 1 1 d . . .
O12 O 0.46555(19) 0.48799(6) 0.85236(11) 0.0331(6) Uani 1 1 d . . .
O13 O 0.7293(4) 0.01381(10) 0.96356(14) 0.0909(13) Uani 1 1 d . . .
O14 O 0.5575(3) 0.07431(8) 0.94883(15) 0.0711(10) Uani 1 1 d . . .
O15 O 0.3772(3) 0.06349(9) 1.01944(15) 0.0833(11) Uani 1 1 d . . .
C1 C 0.3169(3) 0.24548(9) 0.85371(14) 0.0249(7) Uani 1 1 d . . .
H1 H 0.3527 0.2344 0.8936 0.030 Uiso 1 1 calc R . .
C2 C 0.2078(3) 0.26424(9) 0.83879(15) 0.0265(7) Uani 1 1 d . . .
H2 H 0.1570 0.2688 0.8673 0.032 Uiso 1 1 calc R . .
C3 C 0.1857(3) 0.27531(9) 0.77464(15) 0.0266(7) Uani 1 1 d . . .
H3 H 0.1170 0.2882 0.7519 0.032 Uiso 1 1 calc R . .
C4 C 0.2837(3) 0.26383(9) 0.74993(15) 0.0257(7) Uani 1 1 d . . .
H4 H 0.2928 0.2677 0.7075 0.031 Uiso 1 1 calc R . .
C5 C 0.3645(3) 0.24593(9) 0.79831(15) 0.0264(7) Uani 1 1 d . . .
H5 H 0.4391 0.2357 0.7949 0.032 Uiso 1 1 calc R . .
C6 C 0.2493(3) 0.15141(9) 0.83950(14) 0.0233(7) Uani 1 1 d . . .
H6 H 0.2497 0.1524 0.8837 0.028 Uiso 1 1 calc R . .
C7 C 0.1542(3) 0.13957(8) 0.79071(15) 0.0232(7) Uani 1 1 d . . .
H7 H 0.0793 0.1308 0.7963 0.028 Uiso 1 1 calc R . .
C8 C 0.1889(3) 0.14286(8) 0.73252(15) 0.0236(7) Uani 1 1 d . . .
H8 H 0.1419 0.1367 0.6918 0.028 Uiso 1 1 calc R . .
C9 C 0.3062(3) 0.15707(9) 0.74505(15) 0.0245(7) Uani 1 1 d . . .
H9 H 0.3517 0.1626 0.7143 0.029 Uiso 1 1 calc R . .
C10 C 0.3434(3) 0.16150(9) 0.81102(15) 0.0260(7) Uani 1 1 d . . .
H10 H 0.4195 0.1699 0.8328 0.031 Uiso 1 1 calc R . .
C11 C -0.0726(3) 0.13243(9) 0.58830(17) 0.0375(9) Uani 1 1 d . . .
H11A H -0.1497 0.1200 0.5733 0.056 Uiso 1 1 calc R . .
H11B H -0.0341 0.1216 0.6296 0.056 Uiso 1 1 calc R . .
H11C H -0.0228 0.1279 0.5575 0.056 Uiso 1 1 calc R . .
C12 C -0.1703(3) 0.20055(12) 0.51232(15) 0.0450(10) Uani 1 1 d . . .
H12A H -0.1136 0.1986 0.4846 0.068 Uiso 1 1 calc R . .
H12B H -0.1994 0.2272 0.5119 0.068 Uiso 1 1 calc R . .
H12C H -0.2369 0.1830 0.4970 0.068 Uiso 1 1 calc R . .
C13 C -0.3079(3) 0.24221(9) 0.65080(15) 0.0292(8) Uani 1 1 d . . .
H13A H -0.3339 0.2502 0.6063 0.044 Uiso 1 1 calc R . .
H13B H -0.2471 0.2601 0.6729 0.044 Uiso 1 1 calc R . .
H13C H -0.3756 0.2425 0.6714 0.044 Uiso 1 1 calc R . .
C14 C -0.3689(3) 0.15842(9) 0.61275(15) 0.0291(8) Uani 1 1 d . . .
H14A H -0.4340 0.1592 0.6353 0.044 Uiso 1 1 calc R . .
H14B H -0.3390 0.1319 0.6129 0.044 Uiso 1 1 calc R . .
H14C H -0.3976 0.1671 0.5687 0.044 Uiso 1 1 calc R . .
C15 C -0.1504(3) 0.11706(9) 0.74806(16) 0.0342(8) Uani 1 1 d . . .
H15A H -0.1317 0.1042 0.7896 0.051 Uiso 1 1 calc R . .
H15B H -0.0824 0.1151 0.7278 0.051 Uiso 1 1 calc R . .
H15C H -0.2192 0.1046 0.7210 0.051 Uiso 1 1 calc R . .
C16 C -0.3253(3) 0.16533(11) 0.79178(17) 0.0392(9) Uani 1 1 d . . .
H16A H -0.3812 0.1480 0.7643 0.059 Uiso 1 1 calc R . .
H16B H -0.3616 0.1909 0.7927 0.059 Uiso 1 1 calc R . .
H16C H -0.3053 0.1547 0.8350 0.059 Uiso 1 1 calc R . .
C17 C 0.3671(3) 0.22101(11) 0.60980(17) 0.0364(9) Uani 1 1 d . . .
H17A H 0.4198 0.2113 0.5832 0.055 Uiso 1 1 calc R . .
H17B H 0.3985 0.2136 0.6542 0.055 Uiso 1 1 calc R . .
H17C H 0.3620 0.2493 0.6065 0.055 Uiso 1 1 calc R . .
C18 C 0.2390(3) 0.14543(10) 0.57772(16) 0.0375(9) Uani 1 1 d . . .
H18A H 0.1653 0.1329 0.5561 0.056 Uiso 1 1 calc R . .
H18B H 0.2636 0.1351 0.6209 0.056 Uiso 1 1 calc R . .
H18C H 0.3009 0.1404 0.5540 0.056 Uiso 1 1 calc R . .
C19 C 0.1733(3) 0.21248(11) 0.49457(15) 0.0406(9) Uani 1 1 d . . .
H19A H 0.1829 0.2404 0.4897 0.061 Uiso 1 1 calc R . .
H19B H 0.0907 0.2053 0.4773 0.061 Uiso 1 1 calc R . .
H19C H 0.2248 0.1986 0.4715 0.061 Uiso 1 1 calc R . .
C20 C 0.1864(3) 0.31370(9) 0.60831(16) 0.0343(8) Uani 1 1 d . . .
H20A H 0.1669 0.3378 0.5845 0.051 Uiso 1 1 calc R . .
H20B H 0.2463 0.2995 0.5915 0.051 Uiso 1 1 calc R . .
H20C H 0.2173 0.3196 0.6534 0.051 Uiso 1 1 calc R . .
C21 C -0.0148(4) 0.28470(11) 0.51171(17) 0.0599(13) Uani 1 1 d . . .
H21A H -0.1011 0.2873 0.5041 0.090 Uiso 1 1 calc R . .
H21B H 0.0052 0.2608 0.4920 0.090 Uiso 1 1 calc R . .
H21C H 0.0182 0.3069 0.4931 0.090 Uiso 1 1 calc R . .
C22 C -0.0555(3) 0.31515(10) 0.63181(18) 0.0393(9) Uani 1 1 d . . .
H22A H -0.0657 0.3396 0.6081 0.059 Uiso 1 1 calc R . .
H22B H -0.0230 0.3204 0.6769 0.059 Uiso 1 1 calc R . .
H22C H -0.1323 0.3022 0.6270 0.059 Uiso 1 1 calc R . .
C23 C 0.1311(3) 0.19507(10) 0.97862(14) 0.0316(8) Uani 1 1 d . . .
H23A H 0.1205 0.2227 0.9862 0.047 Uiso 1 1 calc R . .
H23B H 0.2019 0.1914 0.9612 0.047 Uiso 1 1 calc R . .
H23C H 0.1403 0.1809 1.0188 0.047 Uiso 1 1 calc R . .
C24 C 0.0163(3) 0.12177(9) 0.91992(15) 0.0304(8) Uani 1 1 d . . .
H24A H 0.0878 0.1153 0.9046 0.046 Uiso 1 1 calc R . .
H24B H -0.0527 0.1100 0.8918 0.046 Uiso 1 1 calc R . .
H24C H 0.0236 0.1118 0.9632 0.046 Uiso 1 1 calc R . .
C25 C -0.1315(3) 0.18254(11) 0.96063(15) 0.0367(9) Uani 1 1 d . . .
H25A H -0.1142 0.1691 1.0017 0.055 Uiso 1 1 calc R . .
H25B H -0.2033 0.1717 0.9337 0.055 Uiso 1 1 calc R . .
H25C H -0.1433 0.2101 0.9676 0.055 Uiso 1 1 calc R . .
C26 C -0.0410(3) 0.28364(10) 0.92743(15) 0.0319(8) Uani 1 1 d . . .
H26A H -0.0770 0.3087 0.9333 0.048 Uiso 1 1 calc R . .
H26B H 0.0443 0.2870 0.9311 0.048 Uiso 1 1 calc R . .
H26C H -0.0547 0.2655 0.9601 0.048 Uiso 1 1 calc R . .
C27 C -0.1037(3) 0.30643(9) 0.79256(17) 0.0384(9) Uani 1 1 d . . .
H27A H -0.1311 0.2987 0.7480 0.058 Uiso 1 1 calc R . .
H27B H -0.0219 0.3158 0.7993 0.058 Uiso 1 1 calc R . .
H27C H -0.1545 0.3271 0.8027 0.058 Uiso 1 1 calc R . .
C28 C -0.2730(3) 0.25927(10) 0.84318(16) 0.0357(9) Uani 1 1 d . . .
H28A H -0.3024 0.2836 0.8573 0.054 Uiso 1 1 calc R . .
H28B H -0.2862 0.2383 0.8715 0.054 Uiso 1 1 calc R . .
H28C H -0.3153 0.2536 0.7996 0.054 Uiso 1 1 calc R . .
C29 C 0.8060(3) 0.44898(12) 0.84724(18) 0.0418(10) Uani 1 1 d . . .
H29 H 0.8107 0.4429 0.8908 0.050 Uiso 1 1 calc R . .
C30 C 0.8209(3) 0.42324(11) 0.7995(2) 0.0476(11) Uani 1 1 d . . .
H30 H 0.8376 0.3964 0.8044 0.057 Uiso 1 1 calc R . .
C31 C 0.8066(3) 0.44429(14) 0.7434(2) 0.0502(11) Uani 1 1 d . . .
H31 H 0.8120 0.4343 0.7030 0.060 Uiso 1 1 calc R . .
C32 C 0.7833(3) 0.48196(12) 0.7564(2) 0.0477(11) Uani 1 1 d . . .
H32 H 0.7694 0.5025 0.7264 0.057 Uiso 1 1 calc R . .
C33 C 0.7833(3) 0.48497(11) 0.8193(2) 0.0420(10) Uani 1 1 d . . .
H33 H 0.7698 0.5080 0.8407 0.050 Uiso 1 1 calc R . .
C34 C 1.1620(4) 0.48631(12) 0.99294(18) 0.0483(10) Uani 1 1 d . . .
H34A H 1.1390 0.4973 1.0310 0.058 Uiso 1 1 calc R . .
H34B H 1.2489 0.4887 0.9985 0.058 Uiso 1 1 calc R . .
C35 C 1.1259(4) 0.44464(11) 0.98513(19) 0.0503(11) Uani 1 1 d . . .
H35A H 1.1588 0.4302 1.0247 0.060 Uiso 1 1 calc R . .
H35B H 1.0386 0.4425 0.9763 0.060 Uiso 1 1 calc R . .
C36 C 1.1296(3) 0.39045(10) 0.91903(19) 0.0455(10) Uani 1 1 d . . .
H36A H 1.0426 0.3901 0.9033 0.055 Uiso 1 1 calc R . .
H36B H 1.1497 0.3740 0.9575 0.055 Uiso 1 1 calc R . .
C37 C 1.1895(3) 0.37569(10) 0.86894(19) 0.0425(10) Uani 1 1 d . . .
H37A H 1.2763 0.3789 0.8829 0.051 Uiso 1 1 calc R . .
H37B H 1.1722 0.3478 0.8614 0.051 Uiso 1 1 calc R . .
C38 C 1.2078(3) 0.38683(10) 0.76346(18) 0.0431(10) Uani 1 1 d . . .
H38A H 1.2091 0.3583 0.7588 0.052 Uiso 1 1 calc R . .
H38B H 1.2905 0.3961 0.7749 0.052 Uiso 1 1 calc R . .
C39 C 1.1457(4) 0.40482(10) 0.70223(19) 0.0487(10) Uani 1 1 d . . .
H39A H 1.1816 0.3957 0.6671 0.058 Uiso 1 1 calc R . .
H39B H 1.0612 0.3972 0.6926 0.058 Uiso 1 1 calc R . .
C40 C 1.1012(3) 0.46429(10) 0.64966(18) 0.0423(9) Uani 1 1 d . . .
H40A H 1.0157 0.4581 0.6389 0.051 Uiso 1 1 calc R . .
H40B H 1.1372 0.4549 0.6147 0.051 Uiso 1 1 calc R . .
C41 C 1.1179(3) 0.50715(10) 0.65698(18) 0.0391(9) Uani 1 1 d . . .
H41A H 1.2033 0.5134 0.6690 0.047 Uiso 1 1 calc R . .
H41B H 1.0839 0.5203 0.6162 0.047 Uiso 1 1 calc R . .
C42 C 1.0738(3) 0.56049(9) 0.71608(18) 0.0378(9) Uani 1 1 d . . .
H42A H 1.0336 0.5749 0.6777 0.045 Uiso 1 1 calc R . .
H42B H 1.1589 0.5673 0.7253 0.045 Uiso 1 1 calc R . .
C43 C 1.0210(3) 0.57107(9) 0.77139(18) 0.0377(9) Uani 1 1 d . . .
H43A H 1.0229 0.5995 0.7772 0.045 Uiso 1 1 calc R . .
H43B H 0.9375 0.5624 0.7636 0.045 Uiso 1 1 calc R . .
C44 C 1.0524(3) 0.56497(10) 0.88281(18) 0.0390(9) Uani 1 1 d . . .
H44A H 0.9692 0.5574 0.8809 0.047 Uiso 1 1 calc R . .
H44B H 1.0581 0.5935 0.8867 0.047 Uiso 1 1 calc R . .
C45 C 1.1317(3) 0.54640(10) 0.93878(18) 0.0399(9) Uani 1 1 d . . .
H45A H 1.2155 0.5501 0.9366 0.048 Uiso 1 1 calc R . .
H45B H 1.1192 0.5582 0.9787 0.048 Uiso 1 1 calc R . .
C46 C 0.5417(3) 0.37298(10) 0.89746(17) 0.0381(9) Uani 1 1 d . . .
H46A H 0.5196 0.3635 0.9367 0.046 Uiso 1 1 calc R . .
H46B H 0.6284 0.3769 0.9065 0.046 Uiso 1 1 calc R . .
C47 C 0.5063(3) 0.34406(10) 0.84537(17) 0.0365(9) Uani 1 1 d . . .
H47A H 0.5407 0.3185 0.8594 0.044 Uiso 1 1 calc R . .
H47B H 0.4191 0.3415 0.8342 0.044 Uiso 1 1 calc R . .
C48 C 0.5160(3) 0.33134(10) 0.73947(16) 0.0380(9) Uani 1 1 d . . .
H48A H 0.4287 0.3299 0.7261 0.046 Uiso 1 1 calc R . .
H48B H 0.5465 0.3051 0.7519 0.046 Uiso 1 1 calc R . .
C49 C 0.5663(4) 0.34575(10) 0.68621(17) 0.0416(9) Uani 1 1 d . . .
H49A H 0.6525 0.3500 0.7008 0.050 Uiso 1 1 calc R . .
H49B H 0.5535 0.3266 0.6512 0.050 Uiso 1 1 calc R . .
C50 C 0.5454(5) 0.39564(11) 0.61086(17) 0.0639(14) Uani 1 1 d . . .
H50A H 0.5338 0.3758 0.5769 0.077 Uiso 1 1 calc R . .
H50B H 0.6305 0.4024 0.6222 0.077 Uiso 1 1 calc R . .
C51 C 0.4727(5) 0.43101(12) 0.58799(18) 0.0655(14) Uani 1 1 d . . .
H51A H 0.4885 0.4398 0.5468 0.079 Uiso 1 1 calc R . .
H51B H 0.3874 0.4250 0.5819 0.079 Uiso 1 1 calc R . .
C52 C 0.4398(3) 0.49501(10) 0.61568(18) 0.0442(10) Uani 1 1 d . . .
H52A H 0.3538 0.4896 0.6064 0.053 Uiso 1 1 calc R . .
H52B H 0.4605 0.5056 0.5767 0.053 Uiso 1 1 calc R . .
C53 C 0.4707(3) 0.52365(10) 0.66883(17) 0.0393(9) Uani 1 1 d . . .
H53A H 0.5573 0.5278 0.6799 0.047 Uiso 1 1 calc R . .
H53B H 0.4318 0.5487 0.6557 0.047 Uiso 1 1 calc R . .
C54 C 0.4457(3) 0.53622(10) 0.77294(18) 0.0395(9) Uani 1 1 d . . .
H54A H 0.4047 0.5606 0.7574 0.047 Uiso 1 1 calc R . .
H54B H 0.5307 0.5420 0.7888 0.047 Uiso 1 1 calc R . .
C55 C 0.3950(3) 0.51986(10) 0.82516(19) 0.0428(10) Uani 1 1 d . . .
H55A H 0.3940 0.5398 0.8580 0.051 Uiso 1 1 calc R . .
H55B H 0.3126 0.5113 0.8082 0.051 Uiso 1 1 calc R . .
C56 C 0.4241(3) 0.47107(10) 0.90362(17) 0.0395(9) Uani 1 1 d . . .
H56A H 0.3406 0.4630 0.8891 0.047 Uiso 1 1 calc R . .
H56B H 0.4288 0.4901 0.9385 0.047 Uiso 1 1 calc R . .
C57 C 0.4995(3) 0.43675(11) 0.92684(17) 0.0425(9) Uani 1 1 d . . .
H57A H 0.5837 0.4445 0.9383 0.051 Uiso 1 1 calc R . .
H57B H 0.4772 0.4259 0.9652 0.051 Uiso 1 1 calc R . .
C58 C 0.7496(5) -0.0185(2) 0.9373(3) 0.107(2) Uani 1 1 d . . .
H58A H 0.8311 -0.0187 0.9299 0.128 Uiso 1 1 calc R . .
H58B H 0.6935 -0.0216 0.8958 0.128 Uiso 1 1 calc R . .
C59 C 0.7260(5) 0.04585(15) 0.9203(2) 0.0816(16) Uani 1 1 d . . .
H59A H 0.6749 0.0394 0.8784 0.098 Uiso 1 1 calc R . .
H59B H 0.8067 0.0513 0.9140 0.098 Uiso 1 1 calc R . .
C60 C 0.6785(5) 0.08030(14) 0.9475(3) 0.0863(19) Uani 1 1 d . . .
H60A H 0.7247 0.0850 0.9912 0.104 Uiso 1 1 calc R . .
H60B H 0.6861 0.1034 0.9214 0.104 Uiso 1 1 calc R . .
C61 C 0.5081(5) 0.10456(12) 0.9779(2) 0.0775(17) Uani 1 1 d . . .
H61A H 0.5121 0.1290 0.9545 0.093 Uiso 1 1 calc R . .
H61B H 0.5530 0.1080 1.0222 0.093 Uiso 1 1 calc R . .
C62 C 0.3834(5) 0.09497(12) 0.9775(2) 0.0679(15) Uani 1 1 d . . .
H62A H 0.3435 0.1179 0.9910 0.082 Uiso 1 1 calc R . .
H62B H 0.3417 0.0880 0.9338 0.082 Uiso 1 1 calc R . .
C63 C 0.2660(6) 0.05092(18) 1.0183(3) 0.116(3) Uani 1 1 d . . .
H63A H 0.2308 0.0425 0.9743 0.140 Uiso 1 1 calc R . .
H63B H 0.2192 0.0733 1.0277 0.140 Uiso 1 1 calc R . .

loop_
_atom_site_aniso_label
_atom_site_aniso_U_11
_atom_site_aniso_U_22
_atom_site_aniso_U_33
_atom_site_aniso_U_23
_atom_site_aniso_U_13
_atom_site_aniso_U_12
Si1 0.0172(4) 0.0154(4) 0.0175(4) 0.0008(3) 0.0014(3) -0.0005(3)
Si2 0.0209(4) 0.0251(5) 0.0194(4) -0.0037(4) 0.0032(4) -0.0055(4)
Si3 0.0160(4) 0.0216(5) 0.0238(5) -0.0007(4) 0.0013(3) -0.0025(4)
Si4 0.0196(4) 0.0203(5) 0.0230(5) -0.0010(4) 0.0058(4) -0.0016(4)
Si5 0.0192(4) 0.0176(4) 0.0187(4) -0.0011(3) 0.0047(3) 0.0000(3)
Si6 0.0221(5) 0.0368(6) 0.0219(5) 0.0033(4) 0.0078(4) 0.0035(4)
Si7 0.0267(5) 0.0190(5) 0.0199(4) 0.0025(4) -0.0030(4) -0.0021(4)
Si8 0.0270(5) 0.0267(5) 0.0187(4) 0.0006(4) 0.0055(4) -0.0018(4)
Si9 0.0250(5) 0.0241(5) 0.0250(5) -0.0057(4) 0.0055(4) 0.0049(4)
Ti1 0.0158(3) 0.0141(3) 0.0171(3) 0.0013(2) 0.0015(2) 0.0003(2)
K1 0.0230(4) 0.0226(4) 0.0296(4) 0.0011(3) 0.0011(3) -0.0023(3)
K2 0.0212(4) 0.0207(4) 0.0556(5) 0.0020(3) 0.0084(3) 0.0002(3)
O1 0.0418(15) 0.0353(15) 0.0482(16) 0.0004(12) 0.0107(13) -0.0003(12)
O2 0.0359(14) 0.0329(15) 0.0598(17) 0.0029(12) 0.0230(13) 0.0021(12)
O3 0.0332(14) 0.0246(13) 0.0614(17) 0.0046(12) 0.0089(13) 0.0045(11)
O4 0.0356(14) 0.0219(13) 0.0519(16) -0.0019(11) 0.0025(12) 0.0013(11)
O5 0.0293(13) 0.0224(13) 0.0562(16) 0.0020(11) 0.0083(12) -0.0008(10)
O6 0.0283(13) 0.0221(13) 0.0521(15) 0.0021(11) 0.0095(12) 0.0051(10)
O7 0.0327(13) 0.0249(13) 0.0386(14) 0.0035(11) 0.0061(11) 0.0055(10)
O8 0.0343(13) 0.0289(13) 0.0333(13) 0.0016(11) 0.0061(11) -0.0037(11)
O9 0.0623(17) 0.0264(14) 0.0307(14) -0.0001(11) -0.0066(12) 0.0031(12)
O10 0.0536(16) 0.0305(14) 0.0296(13) 0.0057(11) -0.0033(12) 0.0057(12)
O11 0.0317(13) 0.0225(13) 0.0445(15) 0.0060(11) 0.0068(11) -0.0022(10)
O12 0.0322(13) 0.0246(13) 0.0452(15) 0.0042(11) 0.0144(11) 0.0011(10)
O13 0.152(4) 0.069(2) 0.0402(19) 0.0078(17) -0.004(2) 0.052(2)
O14 0.076(2) 0.0322(17) 0.081(2) -0.0067(15) -0.0356(18) -0.0051(16)
O15 0.112(3) 0.050(2) 0.062(2) 0.0194(17) -0.037(2) -0.013(2)
C1 0.0272(17) 0.0230(17) 0.0193(16) 0.0023(13) -0.0068(13) -0.0089(14)
C2 0.0311(18) 0.0202(17) 0.0272(18) -0.0072(14) 0.0041(15) -0.0052(14)
C3 0.0253(17) 0.0142(16) 0.0344(19) -0.0027(14) -0.0065(14) -0.0022(13)
C4 0.0305(18) 0.0226(17) 0.0222(17) 0.0015(13) 0.0020(14) -0.0114(14)
C5 0.0197(16) 0.0234(18) 0.0348(19) -0.0009(14) 0.0026(14) -0.0068(14)
C6 0.0271(17) 0.0224(17) 0.0200(16) 0.0046(13) 0.0041(14) 0.0052(14)
C7 0.0217(17) 0.0149(16) 0.0343(18) 0.0037(14) 0.0088(14) 0.0030(13)
C8 0.0288(18) 0.0138(16) 0.0274(17) -0.0007(13) 0.0041(14) 0.0085(13)
C9 0.0264(17) 0.0226(17) 0.0276(18) 0.0056(14) 0.0127(14) 0.0101(14)
C10 0.0196(16) 0.0199(17) 0.0365(19) 0.0039(14) 0.0016(14) 0.0065(13)
C11 0.036(2) 0.031(2) 0.052(2) -0.0210(17) 0.0232(18) -0.0109(16)
C12 0.038(2) 0.066(3) 0.0257(19) 0.0039(18) -0.0046(16) -0.024(2)
C13 0.0264(18) 0.0259(18) 0.0325(19) 0.0002(15) 0.0003(15) 0.0042(15)
C14 0.0218(17) 0.0302(19) 0.0325(19) -0.0034(15) -0.0003(14) -0.0063(14)
C15 0.037(2) 0.0229(18) 0.037(2) -0.0013(15) -0.0040(16) -0.0019(16)
C16 0.034(2) 0.047(2) 0.041(2) -0.0094(18) 0.0177(17) -0.0196(18)
C17 0.0232(18) 0.047(2) 0.042(2) 0.0070(18) 0.0128(16) 0.0016(16)
C18 0.041(2) 0.042(2) 0.032(2) -0.0065(17) 0.0125(17) 0.0096(18)
C19 0.038(2) 0.060(3) 0.0265(19) 0.0032(18) 0.0138(16) 0.0112(19)
C20 0.036(2) 0.0250(19) 0.041(2) 0.0125(16) 0.0073(17) -0.0007(16)
C21 0.101(4) 0.031(2) 0.031(2) 0.0026(17) -0.023(2) 0.006(2)
C22 0.037(2) 0.030(2) 0.053(2) 0.0167(18) 0.0128(18) 0.0076(16)
C23 0.036(2) 0.035(2) 0.0208(17) 0.0008(15) -0.0011(15) 0.0005(16)
C24 0.037(2) 0.0301(19) 0.0244(18) 0.0048(15) 0.0075(15) -0.0043(16)
C25 0.041(2) 0.047(2) 0.0253(18) 0.0015(16) 0.0145(16) 0.0002(18)
C26 0.0328(19) 0.032(2) 0.0304(19) -0.0108(15) 0.0066(15) -0.0006(16)
C27 0.048(2) 0.0227(19) 0.043(2) -0.0037(16) 0.0058(18) 0.0071(17)
C28 0.0242(18) 0.046(2) 0.036(2) -0.0108(17) 0.0036(15) 0.0092(16)
C29 0.0232(19) 0.061(3) 0.038(2) 0.004(2) -0.0013(16) -0.0134(18)
C30 0.0192(19) 0.023(2) 0.094(3) -0.001(2) -0.003(2) -0.0025(15)
C31 0.026(2) 0.077(3) 0.048(3) -0.020(2) 0.0097(18) -0.005(2)
C32 0.024(2) 0.052(3) 0.063(3) 0.026(2) 0.0016(19) -0.0052(18)
C33 0.0177(18) 0.033(2) 0.075(3) -0.017(2) 0.0099(19) -0.0011(16)
C34 0.045(2) 0.056(3) 0.047(2) 0.000(2) 0.018(2) 0.010(2)
C35 0.047(2) 0.051(3) 0.061(3) 0.015(2) 0.028(2) 0.016(2)
C36 0.034(2) 0.033(2) 0.069(3) 0.020(2) 0.011(2) 0.0026(17)
C37 0.033(2) 0.0217(19) 0.072(3) 0.0069(19) 0.008(2) 0.0051(16)
C38 0.046(2) 0.0206(19) 0.060(3) -0.0051(18) 0.006(2) 0.0052(17)
C39 0.057(3) 0.023(2) 0.063(3) -0.0104(19) 0.004(2) 0.0003(18)
C40 0.036(2) 0.038(2) 0.049(2) -0.0018(19) 0.0010(18) 0.0046(18)
C41 0.033(2) 0.033(2) 0.052(2) 0.0026(18) 0.0091(18) 0.0034(17)
C42 0.0292(19) 0.0220(19) 0.059(2) 0.0102(17) 0.0015(18) -0.0021(15)
C43 0.0256(19) 0.0158(18) 0.070(3) 0.0034(17) 0.0057(18) 0.0025(14)
C44 0.032(2) 0.026(2) 0.062(3) -0.0090(18) 0.0177(19) 0.0002(16)
C45 0.031(2) 0.038(2) 0.053(2) -0.0124(18) 0.0151(18) -0.0026(17)
C46 0.041(2) 0.038(2) 0.039(2) 0.0139(17) 0.0160(17) 0.0164(18)
C47 0.035(2) 0.0247(19) 0.053(2) 0.0102(17) 0.0163(18) 0.0098(16)
C48 0.045(2) 0.0206(19) 0.043(2) 0.0030(16) -0.0014(18) 0.0029(16)
C49 0.058(3) 0.025(2) 0.037(2) -0.0050(16) 0.0006(19) 0.0056(18)
C50 0.126(4) 0.040(2) 0.023(2) -0.0023(18) 0.011(2) 0.011(3)
C51 0.115(4) 0.044(3) 0.027(2) 0.0018(19) -0.008(2) 0.004(3)
C52 0.048(2) 0.038(2) 0.042(2) 0.0161(18) 0.0004(19) 0.0061(19)
C53 0.040(2) 0.028(2) 0.049(2) 0.0139(18) 0.0076(18) 0.0038(17)
C54 0.037(2) 0.0215(19) 0.061(3) 0.0060(18) 0.0128(19) 0.0028(16)
C55 0.045(2) 0.023(2) 0.064(3) 0.0016(18) 0.019(2) 0.0068(17)
C56 0.044(2) 0.033(2) 0.047(2) -0.0059(18) 0.0226(19) -0.0031(18)
C57 0.051(2) 0.041(2) 0.037(2) 0.0012(18) 0.0132(19) -0.0009(19)
C58 0.079(4) 0.161(7) 0.080(4) 0.010(5) 0.016(3) 0.001(4)
C59 0.082(4) 0.069(4) 0.081(4) 0.014(3) -0.010(3) -0.007(3)
C60 0.086(4) 0.049(3) 0.098(4) 0.021(3) -0.038(3) -0.020(3)
C61 0.111(5) 0.026(2) 0.070(3) 0.004(2) -0.037(3) -0.005(3)
C62 0.101(4) 0.035(2) 0.049(3) 0.004(2) -0.025(3) 0.006(3)
C63 0.153(6) 0.101(5) 0.068(4) 0.026(3) -0.037(4) -0.079(5)

loop_
_atom_type_symbol
_atom_type_description
_atom_type_scat_dispersion_real
_atom_type_scat_dispersion_imag
_atom_type_scat_source
C C 0.0033 0.0016 'International Tables Vol C Tables 4.2.6.8 and 6.1.1.4'
H H 0.0000 0.0000 'International Tables Vol C Tables 4.2.6.8 and 6.1.1.4'
O O 0.0106 0.0060 'International Tables Vol C Tables 4.2.6.8 and 6.1.1.4'
Si Si 0.0817 0.0704 'International Tables Vol C Tables 4.2.6.8 and 6.1.1.4'
K K 0.2009 0.2494 'International Tables Vol C Tables 4.2.6.8 and 6.1.1.4'
Ti Ti 0.2776 0.4457 'International Tables Vol C Tables 4.2.6.8 and 6.1.1.4'

loop_
_geom_angle_atom_site_label_1
_geom_angle_atom_site_label_2
_geom_angle_atom_site_label_3
_geom_angle
_geom_angle_site_symmetry_1
_geom_angle_site_symmetry_3
_geom_angle_publ_flag
Si2 Si1 Si6 101.77(4) . . ?
Si2 Si1 Si7 102.23(5) . . ?
Si6 Si1 Si7 95.60(4) . . ?
Si2 Si1 Ti1 120.90(4) . . ?
Si6 Si1 Ti1 109.03(4) . . ?
Si7 Si1 Ti1 122.68(4) . . ?
C12 Si2 C11 101.48(17) . . ?
C12 Si2 Si3 104.06(13) . . ?
C11 Si2 Si3 104.63(11) . . ?
C12 Si2 Si1 118.44(12) . . ?
C11 Si2 Si1 113.34(12) . . ?
Si3 Si2 Si1 113.29(5) . . ?
C13 Si3 C14 106.96(15) . . ?
C13 Si3 Si4 111.50(11) . . ?
C14 Si3 Si4 107.11(11) . . ?
C13 Si3 Si2 111.89(11) . . ?
C14 Si3 Si2 106.13(11) . . ?
Si4 Si3 Si2 112.80(5) . . ?
C15 Si4 C16 100.68(16) . . ?
C15 Si4 Si3 102.30(11) . . ?
C16 Si4 Si3 106.55(12) . . ?
C15 Si4 Si5 113.73(11) . . ?
C16 Si4 Si5 119.06(11) . . ?
Si3 Si4 Si5 112.62(5) . . ?
Si8 Si5 Si4 100.11(5) . . ?
Si8 Si5 Si9 95.51(4) . . ?
Si4 Si5 Si9 103.66(4) . . ?
Si8 Si5 Ti1 113.74(4) . . ?
Si4 Si5 Ti1 118.50(4) . . ?
Si9 Si5 Ti1 121.15(4) . . ?
C19 Si6 C18 101.54(16) . . ?
C19 Si6 C17 103.97(16) . . ?
C18 Si6 C17 105.40(16) . . ?
C19 Si6 Si1 116.60(12) . . ?
C18 Si6 Si1 115.99(11) . . ?
C17 Si6 Si1 111.91(12) . . ?
C22 Si7 C21 102.08(18) . . ?
C22 Si7 C20 103.26(16) . . ?
C21 Si7 C20 102.67(18) . . ?
C22 Si7 Si1 116.63(11) . . ?
C21 Si7 Si1 115.67(12) . . ?
C20 Si7 Si1 114.59(11) . . ?
C23 Si8 C25 105.38(15) . . ?
C23 Si8 C24 105.33(15) . . ?
C25 Si8 C24 102.71(15) . . ?
C23 Si8 Si5 111.38(11) . . ?
C25 Si8 Si5 116.60(12) . . ?
C24 Si8 Si5 114.35(10) . . ?
C27 Si9 C28 102.69(17) . . ?
C27 Si9 C26 102.41(16) . . ?
C28 Si9 C26 105.99(15) . . ?
C27 Si9 Si5 115.97(12) . . ?
C28 Si9 Si5 113.82(12) . . ?
C26 Si9 Si5 114.53(11) . . ?
C3 Ti1 C4 34.77(11) . . ?
C3 Ti1 C9 137.55(11) . . ?
C4 Ti1 C9 102.78(11) . . ?
C3 Ti1 C2 34.37(10) . . ?
C4 Ti1 C2 57.07(11) . . ?
C9 Ti1 C2 140.35(11) . . ?
C3 Ti1 C10 132.11(11) . . ?
C4 Ti1 C10 105.55(11) . . ?
C9 Ti1 C10 34.16(10) . . ?
C2 Ti1 C10 112.78(11) . . ?
C3 Ti1 C6 143.95(11) . . ?
C4 Ti1 C6 134.93(11) . . ?
C9 Ti1 C6 57.00(10) . . ?
C2 Ti1 C6 110.51(11) . . ?
C10 Ti1 C6 34.13(10) . . ?
C3 Ti1 C5 56.84(11) . . ?
C4 Ti1 C5 33.84(10) . . ?
C9 Ti1 C5 87.37(11) . . ?
C2 Ti1 C5 56.48(11) . . ?
C10 Ti1 C5 75.95(11) . . ?
C6 Ti1 C5 101.39(11) . . ?
C3 Ti1 C1 57.02(11) . . ?
C4 Ti1 C1 57.03(11) . . ?
C9 Ti1 C1 106.84(11) . . ?
C2 Ti1 C1 33.85(10) . . ?
C10 Ti1 C1 80.06(11) . . ?
C6 Ti1 C1 88.46(11) . . ?
C5 Ti1 C1 34.37(10) . . ?
C3 Ti1 C8 157.85(11) . . ?
C4 Ti1 C8 129.95(11) . . ?
C9 Ti1 C8 34.42(10) . . ?
C2 Ti1 C8 167.12(11) . . ?
C10 Ti1 C8 56.59(11) . . ?
C6 Ti1 C8 56.65(10) . . ?
C5 Ti1 C8 121.73(11) . . ?
C1 Ti1 C8 136.64(11) . . ?
C3 Ti1 C7 165.50(11) . . ?
C4 Ti1 C7 159.32(11) . . ?
C9 Ti1 C7 56.76(10) . . ?
C2 Ti1 C7 135.82(11) . . ?
C10 Ti1 C7 56.43(11) . . ?
C6 Ti1 C7 34.09(10) . . ?
C5 Ti1 C7 132.11(11) . . ?
C1 Ti1 C7 122.04(11) . . ?
C8 Ti1 C7 33.82(10) . . ?
C3 Ti1 Si5 90.36(8) . . ?
C4 Ti1 Si5 125.06(8) . . ?
C9 Ti1 Si5 131.97(8) . . ?
C2 Ti1 Si5 78.54(8) . . ?
C10 Ti1 Si5 121.61(8) . . ?
C6 Ti1 Si5 87.52(8) . . ?
C5 Ti1 Si5 134.56(8) . . ?
C1 Ti1 Si5 102.92(8) . . ?
C8 Ti1 Si5 100.52(8) . . ?
C7 Ti1 Si5 75.59(7) . . ?
C3 Ti1 Si1 81.02(8) . . ?
C4 Ti1 Si1 77.12(8) . . ?
C9 Ti1 Si1 89.99(8) . . ?
C2 Ti1 Si1 114.19(8) . . ?
C10 Ti1 Si1 124.04(8) . . ?
C6 Ti1 Si1 134.99(8) . . ?
C5 Ti1 Si1 107.11(8) . . ?
C1 Ti1 Si1 133.36(8) . . ?
C8 Ti1 Si1 78.69(8) . . ?
C7 Ti1 Si1 103.74(8) . . ?
Si5 Ti1 Si1 96.15(4) . . ?
O10 K1 O11 58.31(7) . . ?
O10 K1 O8 116.46(7) . . ?
O11 K1 O8 149.37(7) . . ?
O10 K1 O12 117.13(7) . . ?
O11 K1 O12 58.90(7) . . ?
O8 K1 O12 115.18(7) . . ?
O10 K1 O9 58.34(7) . . ?
O11 K1 O9 109.63(7) . . ?
O8 K1 O9 58.17(6) . . ?
O12 K1 O9 148.80(8) . . ?
O10 K1 O7 151.56(7) . . ?
O11 K1 O7 110.90(7) . . ?
O8 K1 O7 57.65(6) . . ?
O12 K1 O7 57.73(6) . . ?
O9 K1 O7 109.93(7) . . ?
O10 K1 C30 105.26(11) . . ?
O11 K1 C30 128.96(9) . . ?
O8 K1 C30 81.51(8) . . ?
O12 K1 C30 115.53(10) . . ?
O9 K1 C30 94.37(10) . . ?
O7 K1 C30 101.28(10) . . ?
O10 K1 C31 80.09(10) . . ?
O11 K1 C31 108.51(10) . . ?
O8 K1 C31 99.33(10) . . ?
O12 K1 C31 123.20(9) . . ?
O9 K1 C31 87.55(10) . . ?
O7 K1 C31 127.33(10) . . ?
C30 K1 C31 26.26(10) . . ?
O10 K1 C29 120.01(9) . . ?
O11 K1 C29 115.27(9) . . ?
O8 K1 C29 93.73(9) . . ?
O12 K1 C29 89.17(9) . . ?
O9 K1 C29 120.57(10) . . ?
O7 K1 C29 88.41(9) . . ?
C30 K1 C29 26.38(10) . . ?
C31 K1 C29 42.87(10) . . ?
O10 K1 C32 78.67(10) . . ?
O11 K1 C32 86.52(9) . . ?
O8 K1 C32 123.34(9) . . ?
O12 K1 C32 100.53(10) . . ?
O9 K1 C32 107.90(11) . . ?
O7 K1 C32 128.99(10) . . ?
C30 K1 C32 42.73(10) . . ?
C31 K1 C32 25.79(11) . . ?
C29 K1 C32 42.43(10) . . ?
O10 K1 C33 102.01(10) . . ?
O11 K1 C33 90.32(9) . . ?
O8 K1 C33 119.43(9) . . ?
O12 K1 C33 81.10(9) . . ?
O9 K1 C33 129.73(9) . . ?
O7 K1 C33 104.37(10) . . ?
C30 K1 C33 42.68(10) . . ?
C31 K1 C33 42.20(10) . . ?
C29 K1 C33 25.87(10) . . ?
C32 K1 C33 25.40(10) . . ?
O3 K2 O6 147.18(7) . . ?
O3 K2 O5 116.53(7) . . ?
O6 K2 O5 58.20(7) . . ?
O3 K2 O1 111.99(8) . . ?
O6 K2 O1 58.86(7) . . ?
O5 K2 O1 116.71(7) . . ?
O3 K2 O4 59.19(7) . . ?
O6 K2 O4 106.80(7) . . ?
O5 K2 O4 57.34(7) . . ?
O1 K2 O4 142.06(7) . . ?
O3 K2 C31 93.42(10) . . ?
O6 K2 C31 117.80(10) . . ?
O5 K2 C31 89.31(10) . . ?
O1 K2 C31 125.84(9) . . ?
O4 K2 C31 92.10(9) . . ?
O3 K2 C32 119.42(10) . . ?
O6 K2 C32 92.52(9) . . ?
O5 K2 C32 80.21(9) . . ?
O1 K2 C32 108.49(11) . . ?
O4 K2 C32 106.98(10) . . ?
C31 K2 C32 26.12(11) . . ?
O3 K2 C30 81.64(9) . . ?
O6 K2 C30 130.92(9) . . ?
O5 K2 C30 115.75(10) . . ?
O1 K2 C30 109.11(10) . . ?
O4 K2 C30 105.84(10) . . ?
C31 K2 C30 26.45(10) . . ?
C32 K2 C30 42.87(10) . . ?
O3 K2 O2 57.03(7) . . ?
O6 K2 O2 109.65(7) . . ?
O5 K2 O2 150.19(7) . . ?
O1 K2 O2 55.53(7) . . ?
O4 K2 O2 108.93(7) . . ?
C31 K2 O2 119.04(11) . . ?
C32 K2 O2 129.29(9) . . ?
C30 K2 O2 92.91(10) . . ?
O3 K2 C33 123.24(9) . . ?
O6 K2 C33 88.71(8) . . ?
O5 K2 C33 99.39(9) . . ?
O1 K2 C33 85.15(9) . . ?
O4 K2 C33 131.82(9) . . ?
C31 K2 C33 42.27(10) . . ?
C32 K2 C33 25.32(10) . . ?
C30 K2 C33 42.36(10) . . ?
O2 K2 C33 107.83(10) . . ?
O3 K2 C29 99.69(9) . . ?
O6 K2 C29 109.98(9) . . ?
O5 K2 C29 122.15(9) . . ?
O1 K2 C29 84.99(9) . . ?
O4 K2 C29 131.55(9) . . ?
C31 K2 C29 42.72(10) . . ?
C32 K2 C29 42.13(10) . . ?
C30 K2 C29 26.03(10) . . ?
O2 K2 C29 87.16(9) . . ?
C33 K2 C29 25.45(9) . . ?
C34 O1 C45 113.6(3) . . ?
C34 O1 K2 123.0(2) . . ?
C45 O1 K2 115.7(2) . . ?
C35 O2 C36 112.2(3) . . ?
C35 O2 K2 108.2(2) . . ?
C36 O2 K2 100.5(2) . . ?
C37 O3 C38 111.9(3) . . ?
C37 O3 K2 122.5(2) . . ?
C38 O3 K2 119.50(19) . . ?
C40 O4 C39 111.3(3) . . ?
C40 O4 K2 111.1(2) . . ?
C39 O4 K2 108.3(2) . . ?
C42 O5 C41 111.7(3) . . ?
C42 O5 K2 118.4(2) . . ?
C41 O5 K2 120.47(18) . . ?
C44 O6 C43 112.1(3) . . ?
C44 O6 K2 108.56(18) . . ?
C43 O6 K2 107.43(18) . . ?
C57 O7 C46 113.2(3) . . ?
C57 O7 K1 110.78(19) . . ?
C46 O7 K1 110.25(18) . . ?
C47 O8 C48 111.8(3) . . ?
C47 O8 K1 119.78(18) . . ?
C48 O8 K1 117.87(18) . . ?
C50 O9 C49 111.8(3) . . ?
C50 O9 K1 109.5(2) . . ?
C49 O9 K1 109.98(19) . . ?
C51 O10 C52 111.3(3) . . ?
C51 O10 K1 118.3(2) . . ?
C52 O10 K1 119.0(2) . . ?
C53 O11 C54 112.0(2) . . ?
C53 O11 K1 110.09(18) . . ?
C54 O11 K1 110.38(19) . . ?
C56 O12 C55 112.3(3) . . ?
C56 O12 K1 119.09(18) . . ?
C55 O12 K1 116.6(2) . . ?
C58 O13 C59 111.2(4) . . ?
C61 O14 C60 113.5(4) . . ?
C63 O15 C62 114.3(4) . . ?
C2 C1 C5 107.3(3) . . ?
C2 C1 Ti1 72.66(17) . . ?
C5 C1 Ti1 72.79(17) . . ?
C1 C2 C3 108.5(3) . . ?
C1 C2 Ti1 73.49(18) . . ?
C3 C2 Ti1 71.50(17) . . ?
C2 C3 C4 107.7(3) . . ?
C2 C3 Ti1 74.12(17) . . ?
C4 C3 Ti1 72.95(17) . . ?
C5 C4 C3 108.0(3) . . ?
C5 C4 Ti1 74.46(18) . . ?
C3 C4 Ti1 72.28(17) . . ?
C4 C5 C1 108.4(3) . . ?
C4 C5 Ti1 71.70(17) . . ?
C1 C5 Ti1 72.84(17) . . ?
C10 C6 C7 107.6(3) . . ?
C10 C6 Ti1 72.79(17) . . ?
C7 C6 Ti1 73.52(17) . . ?
C8 C7 C6 108.3(3) . . ?
C8 C7 Ti1 72.88(17) . . ?
C6 C7 Ti1 72.39(17) . . ?
C7 C8 C9 107.8(3) . . ?
C7 C8 Ti1 73.30(17) . . ?
C9 C8 Ti1 71.72(17) . . ?
C10 C9 C8 107.7(3) . . ?
C10 C9 Ti1 73.49(17) . . ?
C8 C9 Ti1 73.86(17) . . ?
C9 C10 C6 108.5(3) . . ?
C9 C10 Ti1 72.35(17) . . ?
C6 C10 Ti1 73.08(17) . . ?
C33 C29 C30 107.2(3) . . ?
C33 C29 K1 77.9(2) . . ?
C30 C29 K1 75.8(2) . . ?
C33 C29 K2 77.0(2) . . ?
C30 C29 K2 73.7(2) . . ?
K1 C29 K2 132.12(13) . . ?
C31 C30 C29 107.1(3) . . ?
C31 C30 K1 77.1(2) . . ?
C29 C30 K1 77.8(2) . . ?
C31 C30 K2 74.6(2) . . ?
C29 C30 K2 80.3(2) . . ?
K1 C30 K2 136.89(13) . . ?
C32 C31 C30 108.3(4) . . ?
C32 C31 K2 79.2(2) . . ?
C30 C31 K2 79.0(2) . . ?
C32 C31 K1 78.2(2) . . ?
C30 C31 K1 76.6(2) . . ?
K2 C31 K1 139.28(14) . . ?
C33 C32 C31 108.5(4) . . ?
C33 C32 K2 80.4(2) . . ?
C31 C32 K2 74.7(2) . . ?
C33 C32 K1 77.8(2) . . ?
C31 C32 K1 76.0(2) . . ?
K2 C32 K1 135.35(13) . . ?
C32 C33 C29 108.9(3) . . ?
C32 C33 K1 76.8(2) . . ?
C29 C33 K1 76.2(2) . . ?
C32 C33 K2 74.3(2) . . ?
C29 C33 K2 77.6(2) . . ?
K1 C33 K2 131.56(12) . . ?
O1 C34 C35 107.9(3) . . ?
O2 C35 C34 108.4(3) . . ?
O2 C36 C37 107.7(3) . . ?
O3 C37 C36 108.5(3) . . ?
O3 C38 C39 109.1(3) . . ?
O4 C39 C38 109.2(3) . . ?
O4 C40 C41 109.2(3) . . ?
O5 C41 C40 108.4(3) . . ?
O5 C42 C43 108.5(3) . . ?
O6 C43 C42 108.5(3) . . ?
O6 C44 C45 108.5(3) . . ?
O1 C45 C44 108.0(3) . . ?
O7 C46 C47 108.7(3) . . ?
O8 C47 C46 108.2(3) . . ?
O8 C48 C49 108.9(3) . . ?
O9 C49 C48 108.0(3) . . ?
O9 C50 C51 108.0(4) . . ?
O10 C51 C50 108.1(3) . . ?
O10 C52 C53 108.5(3) . . ?
O11 C53 C52 108.4(3) . . ?
O11 C54 C55 108.9(3) . . ?
O12 C55 C54 108.7(3) . . ?
O12 C56 C57 108.5(3) . . ?
O7 C57 C56 108.8(3) . . ?
O13 C58 C63 107.8(5) . 3_657 ?
O13 C59 C60 108.7(4) . . ?
O14 C60 C59 109.9(4) . . ?
O14 C61 C62 108.8(4) . . ?
O15 C62 C61 110.5(4) . . ?
O15 C63 C58 118.0(5) . 3_657 ?

loop_
_geom_bond_atom_site_label_1
_geom_bond_atom_site_label_2
_geom_bond_distance
_geom_bond_site_symmetry_2
_geom_bond_publ_flag
Si1 Si2 2.3739(13) . ?
Si1 Si6 2.3758(13) . ?
Si1 Si7 2.4021(12) . ?
Si1 Ti1 2.8202(12) . ?
Si2 C12 1.904(3) . ?
Si2 C11 1.905(3) . ?
Si2 Si3 2.3467(13) . ?
Si3 C13 1.889(3) . ?
Si3 C14 1.907(3) . ?
Si3 Si4 2.3384(13) . ?
Si4 C15 1.899(3) . ?
Si4 C16 1.908(3) . ?
Si4 Si5 2.3813(13) . ?
Si5 Si8 2.3781(12) . ?
Si5 Si9 2.3814(12) . ?
Si5 Ti1 2.7952(11) . ?
Si6 C19 1.887(3) . ?
Si6 C18 1.891(3) . ?
Si6 C17 1.892(3) . ?
Si7 C22 1.875(3) . ?
Si7 C21 1.882(4) . ?
Si7 C20 1.887(3) . ?
Si8 C23 1.892(3) . ?
Si8 C25 1.893(3) . ?
Si8 C24 1.894(3) . ?
Si9 C27 1.877(3) . ?
Si9 C28 1.879(3) . ?
Si9 C26 1.899(3) . ?
Ti1 C3 2.355(3) . ?
Ti1 C4 2.363(3) . ?
Ti1 C9 2.376(3) . ?
Ti1 C2 2.388(3) . ?
Ti1 C10 2.391(3) . ?
Ti1 C6 2.394(3) . ?
Ti1 C5 2.398(3) . ?
Ti1 C1 2.399(3) . ?
Ti1 C8 2.403(3) . ?
Ti1 C7 2.409(3) . ?
K1 O10 2.858(2) . ?
K1 O11 2.874(2) . ?
K1 O8 2.877(2) . ?
K1 O12 2.887(2) . ?
K1 O9 2.902(2) . ?
K1 O7 2.913(2) . ?
K1 C30 3.051(3) . ?
K1 C31 3.057(4) . ?
K1 C29 3.076(4) . ?
K1 C32 3.084(4) . ?
K1 C33 3.097(3) . ?
K2 O3 2.803(2) . ?
K2 O6 2.876(2) . ?
K2 O5 2.886(2) . ?
K2 O1 2.911(3) . ?
K2 O4 2.931(3) . ?
K2 C31 3.003(4) . ?
K2 C32 3.058(4) . ?
K2 C30 3.058(3) . ?
K2 O2 3.058(3) . ?
K2 C33 3.133(3) . ?
K2 C29 3.140(4) . ?
O1 C34 1.415(4) . ?
O1 C45 1.418(4) . ?
O2 C35 1.414(4) . ?
O2 C36 1.427(4) . ?
O3 C37 1.421(4) . ?
O3 C38 1.423(4) . ?
O4 C40 1.418(4) . ?
O4 C39 1.427(4) . ?
O5 C42 1.420(4) . ?
O5 C41 1.430(4) . ?
O6 C44 1.416(4) . ?
O6 C43 1.424(4) . ?
O7 C57 1.418(4) . ?
O7 C46 1.424(4) . ?
O8 C47 1.415(4) . ?
O8 C48 1.419(4) . ?
O9 C50 1.405(4) . ?
O9 C49 1.427(4) . ?
O10 C51 1.414(4) . ?
O10 C52 1.424(4) . ?
O11 C53 1.422(4) . ?
O11 C54 1.426(4) . ?
O12 C56 1.420(4) . ?
O12 C55 1.420(4) . ?
O13 C58 1.295(7) . ?
O13 C59 1.443(5) . ?
O14 C61 1.402(6) . ?
O14 C60 1.421(6) . ?
O15 C63 1.353(6) . ?
O15 C62 1.426(5) . ?
C1 C2 1.394(4) . ?
C1 C5 1.417(4) . ?
C2 C3 1.402(4) . ?
C3 C4 1.410(4) . ?
C4 C5 1.386(4) . ?
C6 C10 1.404(4) . ?
C6 C7 1.408(4) . ?
C7 C8 1.400(4) . ?
C8 C9 1.414(4) . ?
C9 C10 1.400(4) . ?
C29 C33 1.382(5) . ?
C29 C30 1.398(5) . ?
C30 C31 1.388(5) . ?
C31 C32 1.371(6) . ?
C32 C33 1.359(5) . ?
C34 C35 1.499(5) . ?
C36 C37 1.492(5) . ?
C38 C39 1.494(5) . ?
C40 C41 1.498(5) . ?
C42 C43 1.496(5) . ?
C44 C45 1.493(5) . ?
C46 C47 1.492(5) . ?
C48 C49 1.479(5) . ?
C50 C51 1.505(6) . ?
C52 C53 1.496(5) . ?
C54 C55 1.487(5) . ?
C56 C57 1.493(5) . ?
C58 C63 1.510(7) 3_657 ?
C59 C60 1.484(7) . ?
C61 C62 1.479(7) . ?
C63 C58 1.510(7) 3_657 ?

loop_
_geom_torsion_atom_site_label_1
_geom_torsion_atom_site_label_2
_geom_torsion_atom_site_label_3
_geom_torsion_atom_site_label_4
_geom_torsion
_geom_torsion_site_symmetry_1
_geom_torsion_site_symmetry_2
_geom_torsion_site_symmetry_3
_geom_torsion_site_symmetry_4
_geom_torsion_publ_flag
Si6 Si1 Si2 C12 -65.76(16) . . . . ?
Si7 Si1 Si2 C12 32.70(16) . . . . ?
Ti1 Si1 Si2 C12 173.38(15) . . . . ?
Si6 Si1 Si2 C11 52.94(13) . . . . ?
Si7 Si1 Si2 C11 151.40(12) . . . . ?
Ti1 Si1 Si2 C11 -67.91(13) . . . . ?
Si6 Si1 Si2 Si3 171.97(5) . . . . ?
Si7 Si1 Si2 Si3 -89.57(5) . . . . ?
Ti1 Si1 Si2 Si3 51.12(6) . . . . ?
C12 Si2 Si3 C13 -59.46(17) . . . . ?
C11 Si2 Si3 C13 -165.57(16) . . . . ?
Si1 Si2 Si3 C13 70.50(12) . . . . ?
C12 Si2 Si3 C14 56.87(17) . . . . ?
C11 Si2 Si3 C14 -49.24(16) . . . . ?
Si1 Si2 Si3 C14 -173.17(11) . . . . ?
C12 Si2 Si3 Si4 173.86(13) . . . . ?
C11 Si2 Si3 Si4 67.76(13) . . . . ?
Si1 Si2 Si3 Si4 -56.18(6) . . . . ?
C13 Si3 Si4 C15 171.04(16) . . . . ?
C14 Si3 Si4 C15 54.34(16) . . . . ?
Si2 Si3 Si4 C15 -62.07(12) . . . . ?
C13 Si3 Si4 C16 65.81(16) . . . . ?
C14 Si3 Si4 C16 -50.89(16) . . . . ?
Si2 Si3 Si4 C16 -167.30(12) . . . . ?
C13 Si3 Si4 Si5 -66.47(12) . . . . ?
C14 Si3 Si4 Si5 176.83(11) . . . . ?
Si2 Si3 Si4 Si5 60.42(6) . . . . ?
C15 Si4 Si5 Si8 -67.34(13) . . . . ?
C16 Si4 Si5 Si8 51.08(15) . . . . ?
Si3 Si4 Si5 Si8 176.85(4) . . . . ?
C15 Si4 Si5 Si9 -165.60(12) . . . . ?
C16 Si4 Si5 Si9 -47.19(15) . . . . ?
Si3 Si4 Si5 Si9 78.59(5) . . . . ?
C15 Si4 Si5 Ti1 56.86(13) . . . . ?
C16 Si4 Si5 Ti1 175.28(14) . . . . ?
Si3 Si4 Si5 Ti1 -58.95(6) . . . . ?
Si2 Si1 Si6 C19 61.04(15) . . . . ?
Si7 Si1 Si6 C19 -42.72(15) . . . . ?
Ti1 Si1 Si6 C19 -170.15(14) . . . . ?
Si2 Si1 Si6 C18 -58.50(13) . . . . ?
Si7 Si1 Si6 C18 -162.25(13) . . . . ?
Ti1 Si1 Si6 C18 70.32(13) . . . . ?
Si2 Si1 Si6 C17 -179.46(12) . . . . ?
Si7 Si1 Si6 C17 76.78(13) . . . . ?
Ti1 Si1 Si6 C17 -50.65(13) . . . . ?
Si2 Si1 Si7 C22 76.16(14) . . . . ?
Si6 Si1 Si7 C22 179.51(14) . . . . ?
Ti1 Si1 Si7 C22 -63.61(14) . . . . ?
Si2 Si1 Si7 C21 -43.89(18) . . . . ?
Si6 Si1 Si7 C21 59.46(18) . . . . ?
Ti1 Si1 Si7 C21 176.35(18) . . . . ?
Si2 Si1 Si7 C20 -163.07(13) . . . . ?
Si6 Si1 Si7 C20 -59.72(13) . . . . ?
Ti1 Si1 Si7 C20 57.16(14) . . . . ?
Si4 Si5 Si8 C23 174.75(12) . . . . ?
Si9 Si5 Si8 C23 -80.29(12) . . . . ?
Ti1 Si5 Si8 C23 47.32(12) . . . . ?
Si4 Si5 Si8 C25 -64.29(14) . . . . ?
Si9 Si5 Si8 C25 40.67(14) . . . . ?
Ti1 Si5 Si8 C25 168.28(13) . . . . ?
Si4 Si5 Si8 C24 55.50(12) . . . . ?
Si9 Si5 Si8 C24 160.46(12) . . . . ?
Ti1 Si5 Si8 C24 -71.94(13) . . . . ?
Si8 Si5 Si9 C27 160.95(13) . . . . ?
Si4 Si5 Si9 C27 -97.23(14) . . . . ?
Ti1 Si5 Si9 C27 38.88(14) . . . . ?
Si8 Si5 Si9 C28 -80.22(13) . . . . ?
Si4 Si5 Si9 C28 21.60(13) . . . . ?
Ti1 Si5 Si9 C28 157.71(12) . . . . ?
Si8 Si5 Si9 C26 41.95(13) . . . . ?
Si4 Si5 Si9 C26 143.77(12) . . . . ?
Ti1 Si5 Si9 C26 -80.12(13) . . . . ?
Si8 Si5 Ti1 C3 -117.71(8) . . . . ?
Si4 Si5 Ti1 C3 125.10(9) . . . . ?
Si9 Si5 Ti1 C3 -4.85(9) . . . . ?
Si8 Si5 Ti1 C4 -120.15(10) . . . . ?
Si4 Si5 Ti1 C4 122.66(10) . . . . ?
Si9 Si5 Ti1 C4 -7.29(11) . . . . ?
Si8 Si5 Ti1 C9 65.74(11) . . . . ?
Si4 Si5 Ti1 C9 -51.45(12) . . . . ?
Si9 Si5 Ti1 C9 178.60(11) . . . . ?
Si8 Si5 Ti1 C2 -85.22(9) . . . . ?
Si4 Si5 Ti1 C2 157.59(9) . . . . ?
Si9 Si5 Ti1 C2 27.64(9) . . . . ?
Si8 Si5 Ti1 C10 24.60(10) . . . . ?
Si4 Si5 Ti1 C10 -92.58(10) . . . . ?
Si9 Si5 Ti1 C10 137.47(10) . . . . ?
Si8 Si5 Ti1 C6 26.28(8) . . . . ?
Si4 Si5 Ti1 C6 -90.90(9) . . . . ?
Si9 Si5 Ti1 C6 139.14(9) . . . . ?
Si8 Si5 Ti1 C5 -77.29(12) . . . . ?
Si4 Si5 Ti1 C5 165.52(11) . . . . ?
Si9 Si5 Ti1 C5 35.57(12) . . . . ?
Si8 Si5 Ti1 C1 -61.56(9) . . . . ?
Si4 Si5 Ti1 C1 -178.75(8) . . . . ?
Si9 Si5 Ti1 C1 51.30(9) . . . . ?
Si8 Si5 Ti1 C8 81.69(9) . . . . ?
Si4 Si5 Ti1 C8 -35.50(9) . . . . ?
Si9 Si5 Ti1 C8 -165.45(8) . . . . ?
Si8 Si5 Ti1 C7 58.64(8) . . . . ?
Si4 Si5 Ti1 C7 -58.55(9) . . . . ?
Si9 Si5 Ti1 C7 171.50(9) . . . . ?
Si8 Si5 Ti1 Si1 161.28(4) . . . . ?
Si4 Si5 Ti1 Si1 44.10(5) . . . . ?
Si9 Si5 Ti1 Si1 -85.85(5) . . . . ?
Si2 Si1 Ti1 C3 -130.39(9) . . . . ?
Si6 Si1 Ti1 C3 112.36(9) . . . . ?
Si7 Si1 Ti1 C3 2.24(9) . . . . ?
Si2 Si1 Ti1 C4 -165.61(9) . . . . ?
Si6 Si1 Ti1 C4 77.14(9) . . . . ?
Si7 Si1 Ti1 C4 -32.98(9) . . . . ?
Si2 Si1 Ti1 C9 91.27(9) . . . . ?
Si6 Si1 Ti1 C9 -25.98(9) . . . . ?
Si7 Si1 Ti1 C9 -136.10(9) . . . . ?
Si2 Si1 Ti1 C2 -121.17(10) . . . . ?
Si6 Si1 Ti1 C2 121.58(9) . . . . ?
Si7 Si1 Ti1 C2 11.47(10) . . . . ?
Si2 Si1 Ti1 C10 94.16(10) . . . . ?
Si6 Si1 Ti1 C10 -23.08(10) . . . . ?
Si7 Si1 Ti1 C10 -133.20(10) . . . . ?
Si2 Si1 Ti1 C6 51.65(12) . . . . ?
Si6 Si1 Ti1 C6 -65.60(11) . . . . ?
Si7 Si1 Ti1 C6 -175.72(11) . . . . ?
Si2 Si1 Ti1 C5 178.51(9) . . . . ?
Si6 Si1 Ti1 C5 61.26(9) . . . . ?
Si7 Si1 Ti1 C5 -48.85(9) . . . . ?
Si2 Si1 Ti1 C1 -155.27(11) . . . . ?
Si6 Si1 Ti1 C1 87.48(12) . . . . ?
Si7 Si1 Ti1 C1 -22.63(12) . . . . ?
Si2 Si1 Ti1 C8 58.54(9) . . . . ?
Si6 Si1 Ti1 C8 -58.71(8) . . . . ?
Si7 Si1 Ti1 C8 -168.83(9) . . . . ?
Si2 Si1 Ti1 C7 35.63(9) . . . . ?
Si6 Si1 Ti1 C7 -81.62(8) . . . . ?
Si7 Si1 Ti1 C7 168.26(8) . . . . ?
Si2 Si1 Ti1 Si5 -41.00(5) . . . . ?
Si6 Si1 Ti1 Si5 -158.25(4) . . . . ?
Si7 Si1 Ti1 Si5 91.64(5) . . . . ?
O3 K2 O1 C34 -7.7(3) . . . . ?
O6 K2 O1 C34 -152.3(3) . . . . ?
O5 K2 O1 C34 -145.7(2) . . . . ?
O4 K2 O1 C34 -75.4(3) . . . . ?
C31 K2 O1 C34 104.1(3) . . . . ?
C32 K2 O1 C34 126.2(3) . . . . ?
C30 K2 O1 C34 80.8(3) . . . . ?
O2 K2 O1 C34 0.7(2) . . . . ?
C33 K2 O1 C34 116.3(3) . . . . ?
C29 K2 O1 C34 90.7(3) . . . . ?
O3 K2 O1 C45 139.6(2) . . . . ?
O6 K2 O1 C45 -5.0(2) . . . . ?
O5 K2 O1 C45 1.6(2) . . . . ?
O4 K2 O1 C45 71.9(2) . . . . ?
C31 K2 O1 C45 -108.7(2) . . . . ?
C32 K2 O1 C45 -86.5(2) . . . . ?
C30 K2 O1 C45 -131.9(2) . . . . ?
O2 K2 O1 C45 148.0(2) . . . . ?
C33 K2 O1 C45 -96.5(2) . . . . ?
C29 K2 O1 C45 -122.0(2) . . . . ?
O3 K2 O2 C35 -156.8(2) . . . . ?
O6 K2 O2 C35 56.9(2) . . . . ?
O5 K2 O2 C35 116.7(2) . . . . ?
O1 K2 O2 C35 32.5(2) . . . . ?
O4 K2 O2 C35 173.4(2) . . . . ?
C31 K2 O2 C35 -83.0(2) . . . . ?
C32 K2 O2 C35 -53.8(3) . . . . ?
C30 K2 O2 C35 -78.8(2) . . . . ?
C33 K2 O2 C35 -38.3(2) . . . . ?
C29 K2 O2 C35 -53.4(2) . . . . ?
O3 K2 O2 C36 -39.08(18) . . . . ?
O6 K2 O2 C36 174.61(18) . . . . ?
O5 K2 O2 C36 -125.6(2) . . . . ?
O1 K2 O2 C36 150.3(2) . . . . ?
O4 K2 O2 C36 -68.85(19) . . . . ?
C31 K2 O2 C36 34.7(2) . . . . ?
C32 K2 O2 C36 64.0(2) . . . . ?
C30 K2 O2 C36 39.0(2) . . . . ?
C33 K2 O2 C36 79.5(2) . . . . ?
C29 K2 O2 C36 64.4(2) . . . . ?
O6 K2 O3 C37 83.1(3) . . . . ?
O5 K2 O3 C37 154.9(2) . . . . ?
O1 K2 O3 C37 16.9(2) . . . . ?
O4 K2 O3 C37 155.4(3) . . . . ?
C31 K2 O3 C37 -114.1(2) . . . . ?
C32 K2 O3 C37 -111.5(2) . . . . ?
C30 K2 O3 C37 -90.4(2) . . . . ?
O2 K2 O3 C37 8.6(2) . . . . ?
C33 K2 O3 C37 -82.0(3) . . . . ?
C29 K2 O3 C37 -71.6(2) . . . . ?
O6 K2 O3 C38 -67.1(3) . . . . ?
O5 K2 O3 C38 4.7(2) . . . . ?
O1 K2 O3 C38 -133.3(2) . . . . ?
O4 K2 O3 C38 5.2(2) . . . . ?
C31 K2 O3 C38 95.6(2) . . . . ?
C32 K2 O3 C38 98.3(2) . . . . ?
C30 K2 O3 C38 119.4(2) . . . . ?
O2 K2 O3 C38 -141.6(2) . . . . ?
C33 K2 O3 C38 127.7(2) . . . . ?
C29 K2 O3 C38 138.2(2) . . . . ?
O3 K2 O4 C40 150.5(2) . . . . ?
O6 K2 O4 C40 -62.1(2) . . . . ?
O5 K2 O4 C40 -30.05(19) . . . . ?
O1 K2 O4 C40 -122.7(2) . . . . ?
C31 K2 O4 C40 57.8(2) . . . . ?
C32 K2 O4 C40 35.9(2) . . . . ?
C30 K2 O4 C40 80.7(2) . . . . ?
O2 K2 O4 C40 179.5(2) . . . . ?
C33 K2 O4 C40 41.7(2) . . . . ?
C29 K2 O4 C40 76.0(2) . . . . ?
O3 K2 O4 C39 28.0(2) . . . . ?
O6 K2 O4 C39 175.4(2) . . . . ?
O5 K2 O4 C39 -152.6(2) . . . . ?
O1 K2 O4 C39 114.8(2) . . . . ?
C31 K2 O4 C39 -64.7(2) . . . . ?
C32 K2 O4 C39 -86.6(2) . . . . ?
C30 K2 O4 C39 -41.8(2) . . . . ?
O2 K2 O4 C39 57.0(2) . . . . ?
C33 K2 O4 C39 -80.8(2) . . . . ?
C29 K2 O4 C39 -46.5(2) . . . . ?
O3 K2 O5 C42 -145.8(2) . . . . ?
O6 K2 O5 C42 -3.12(19) . . . . ?
O1 K2 O5 C42 -9.8(2) . . . . ?
O4 K2 O5 C42 -146.4(2) . . . . ?
C31 K2 O5 C42 120.7(2) . . . . ?
C32 K2 O5 C42 96.1(2) . . . . ?
C30 K2 O5 C42 120.7(2) . . . . ?
O2 K2 O5 C42 -76.5(2) . . . . ?
C33 K2 O5 C42 79.4(2) . . . . ?
C29 K2 O5 C42 91.8(2) . . . . ?
O3 K2 O5 C41 -2.2(2) . . . . ?
O6 K2 O5 C41 140.5(2) . . . . ?
O1 K2 O5 C41 133.8(2) . . . . ?
O4 K2 O5 C41 -2.8(2) . . . . ?
C31 K2 O5 C41 -95.7(2) . . . . ?
C32 K2 O5 C41 -120.3(2) . . . . ?
C30 K2 O5 C41 -95.7(2) . . . . ?
O2 K2 O5 C41 67.1(3) . . . . ?
C33 K2 O5 C41 -136.9(2) . . . . ?
C29 K2 O5 C41 -124.6(2) . . . . ?
O3 K2 O6 C44 -112.8(2) . . . . ?
O5 K2 O6 C44 156.8(2) . . . . ?
O1 K2 O6 C44 -30.23(19) . . . . ?
O4 K2 O6 C44 -171.50(19) . . . . ?
C31 K2 O6 C44 86.8(2) . . . . ?
C32 K2 O6 C44 79.9(2) . . . . ?
C30 K2 O6 C44 58.8(2) . . . . ?
O2 K2 O6 C44 -53.6(2) . . . . ?
C33 K2 O6 C44 54.9(2) . . . . ?
C29 K2 O6 C44 40.6(2) . . . . ?
O3 K2 O6 C43 125.8(2) . . . . ?
O5 K2 O6 C43 35.33(18) . . . . ?
O1 K2 O6 C43 -151.7(2) . . . . ?
O4 K2 O6 C43 67.1(2) . . . . ?
C31 K2 O6 C43 -34.6(2) . . . . ?
C32 K2 O6 C43 -41.5(2) . . . . ?
C30 K2 O6 C43 -62.7(2) . . . . ?
O2 K2 O6 C43 -175.05(18) . . . . ?
C33 K2 O6 C43 -66.6(2) . . . . ?
C29 K2 O6 C43 -80.8(2) . . . . ?
O10 K1 O7 C57 -117.4(2) . . . . ?
O11 K1 O7 C57 -55.8(2) . . . . ?
O8 K1 O7 C57 156.1(2) . . . . ?
O12 K1 O7 C57 -29.3(2) . . . . ?
O9 K1 O7 C57 -177.2(2) . . . . ?
C30 K1 O7 C57 83.9(2) . . . . ?
C31 K1 O7 C57 80.1(2) . . . . ?
C29 K1 O7 C57 60.7(2) . . . . ?
C32 K1 O7 C57 47.2(2) . . . . ?
C33 K1 O7 C57 40.1(2) . . . . ?
O10 K1 O7 C46 116.4(2) . . . . ?
O11 K1 O7 C46 178.0(2) . . . . ?
O8 K1 O7 C46 30.0(2) . . . . ?
O12 K1 O7 C46 -155.5(2) . . . . ?
O9 K1 O7 C46 56.6(2) . . . . ?
C30 K1 O7 C46 -42.3(2) . . . . ?
C31 K1 O7 C46 -46.0(2) . . . . ?
C29 K1 O7 C46 -65.4(2) . . . . ?
C32 K1 O7 C46 -78.9(2) . . . . ?
C33 K1 O7 C46 -86.0(2) . . . . ?
O10 K1 O8 C47 -144.4(2) . . . . ?
O11 K1 O8 C47 -72.5(3) . . . . ?
O12 K1 O8 C47 -1.6(2) . . . . ?
O9 K1 O8 C47 -146.7(2) . . . . ?
O7 K1 O8 C47 3.5(2) . . . . ?
C30 K1 O8 C47 112.7(2) . . . . ?
C31 K1 O8 C47 132.1(2) . . . . ?
C29 K1 O8 C47 89.3(2) . . . . ?
C32 K1 O8 C47 121.9(2) . . . . ?
C33 K1 O8 C47 92.4(2) . . . . ?
O10 K1 O8 C48 -2.5(2) . . . . ?
O11 K1 O8 C48 69.3(3) . . . . ?
O12 K1 O8 C48 140.3(2) . . . . ?
O9 K1 O8 C48 -4.9(2) . . . . ?
O7 K1 O8 C48 145.4(2) . . . . ?
C30 K1 O8 C48 -105.4(2) . . . . ?
C31 K1 O8 C48 -86.1(2) . . . . ?
C29 K1 O8 C48 -128.9(2) . . . . ?
C32 K1 O8 C48 -96.3(2) . . . . ?
C33 K1 O8 C48 -125.8(2) . . . . ?
O10 K1 O9 C50 29.9(2) . . . . ?
O11 K1 O9 C50 58.8(3) . . . . ?
O8 K1 O9 C50 -152.6(3) . . . . ?
O12 K1 O9 C50 120.8(3) . . . . ?
O7 K1 O9 C50 -179.1(2) . . . . ?
C30 K1 O9 C50 -75.4(3) . . . . ?
C31 K1 O9 C50 -50.0(3) . . . . ?
C29 K1 O9 C50 -78.7(3) . . . . ?
C32 K1 O9 C50 -33.9(3) . . . . ?
C33 K1 O9 C50 -48.9(3) . . . . ?
O10 K1 O9 C49 153.0(2) . . . . ?
O11 K1 O9 C49 -178.0(2) . . . . ?
O8 K1 O9 C49 -29.4(2) . . . . ?
O12 K1 O9 C49 -116.0(2) . . . . ?
O7 K1 O9 C49 -55.9(2) . . . . ?
C30 K1 O9 C49 47.8(2) . . . . ?
C31 K1 O9 C49 73.2(2) . . . . ?
C29 K1 O9 C49 44.5(3) . . . . ?
C32 K1 O9 C49 89.2(2) . . . . ?
C33 K1 O9 C49 74.3(3) . . . . ?
O11 K1 O10 C51 -142.3(3) . . . . ?
O8 K1 O10 C51 3.0(3) . . . . ?
O12 K1 O10 C51 -139.1(3) . . . . ?
O9 K1 O10 C51 5.3(3) . . . . ?
O7 K1 O10 C51 -67.3(3) . . . . ?
C30 K1 O10 C51 91.0(3) . . . . ?
C31 K1 O10 C51 98.6(3) . . . . ?
C29 K1 O10 C51 114.8(3) . . . . ?
C32 K1 O10 C51 124.8(3) . . . . ?
C33 K1 O10 C51 134.9(3) . . . . ?
O11 K1 O10 C52 -1.8(2) . . . . ?
O8 K1 O10 C52 143.5(2) . . . . ?
O12 K1 O10 C52 1.4(3) . . . . ?
O9 K1 O10 C52 145.9(3) . . . . ?
O7 K1 O10 C52 73.2(3) . . . . ?
C30 K1 O10 C52 -128.5(2) . . . . ?
C31 K1 O10 C52 -120.9(3) . . . . ?
C29 K1 O10 C52 -104.6(3) . . . . ?
C32 K1 O10 C52 -94.7(3) . . . . ?
C33 K1 O10 C52 -84.6(2) . . . . ?
O10 K1 O11 C53 -31.5(2) . . . . ?
O8 K1 O11 C53 -120.6(2) . . . . ?
O12 K1 O11 C53 151.9(2) . . . . ?
O9 K1 O11 C53 -60.4(2) . . . . ?
O7 K1 O11 C53 178.03(19) . . . . ?
C30 K1 O11 C53 52.7(2) . . . . ?
C31 K1 O11 C53 33.7(2) . . . . ?
C29 K1 O11 C53 79.5(2) . . . . ?
C32 K1 O11 C53 47.4(2) . . . . ?
C33 K1 O11 C53 72.5(2) . . . . ?
O10 K1 O11 C54 -155.6(2) . . . . ?
O8 K1 O11 C54 115.3(2) . . . . ?
O12 K1 O11 C54 27.78(19) . . . . ?
O9 K1 O11 C54 175.50(19) . . . . ?
O7 K1 O11 C54 53.9(2) . . . . ?
C30 K1 O11 C54 -71.4(2) . . . . ?
C31 K1 O11 C54 -90.4(2) . . . . ?
C29 K1 O11 C54 -44.6(2) . . . . ?
C32 K1 O11 C54 -76.7(2) . . . . ?
C33 K1 O11 C54 -51.6(2) . . . . ?
O10 K1 O12 C56 143.2(2) . . . . ?
O11 K1 O12 C56 146.4(2) . . . . ?
O8 K1 O12 C56 0.6(2) . . . . ?
O9 K1 O12 C56 70.2(3) . . . . ?
O7 K1 O12 C56 -4.5(2) . . . . ?
C30 K1 O12 C56 -91.9(2) . . . . ?
C31 K1 O12 C56 -120.8(2) . . . . ?
C29 K1 O12 C56 -93.1(2) . . . . ?
C32 K1 O12 C56 -134.2(2) . . . . ?
C33 K1 O12 C56 -117.8(2) . . . . ?
O10 K1 O12 C55 3.3(2) . . . . ?
O11 K1 O12 C55 6.5(2) . . . . ?
O8 K1 O12 C55 -139.2(2) . . . . ?
O9 K1 O12 C55 -69.7(3) . . . . ?
O7 K1 O12 C55 -144.3(2) . . . . ?
C30 K1 O12 C55 128.2(2) . . . . ?
C31 K1 O12 C55 99.3(2) . . . . ?
C29 K1 O12 C55 127.0(2) . . . . ?
C32 K1 O12 C55 85.9(2) . . . . ?
C33 K1 O12 C55 102.3(2) . . . . ?
C3 Ti1 C1 C2 36.97(18) . . . . ?
C4 Ti1 C1 C2 78.7(2) . . . . ?
C9 Ti1 C1 C2 173.24(18) . . . . ?
C10 Ti1 C1 C2 -165.3(2) . . . . ?
C6 Ti1 C1 C2 -132.02(19) . . . . ?
C5 Ti1 C1 C2 115.1(3) . . . . ?
C8 Ti1 C1 C2 -165.96(18) . . . . ?
C7 Ti1 C1 C2 -125.85(19) . . . . ?
Si5 Ti1 C1 C2 -44.92(19) . . . . ?
Si1 Ti1 C1 C2 66.7(2) . . . . ?
C3 Ti1 C1 C5 -78.1(2) . . . . ?
C4 Ti1 C1 C5 -36.37(18) . . . . ?
C9 Ti1 C1 C5 58.2(2) . . . . ?
C2 Ti1 C1 C5 -115.1(3) . . . . ?
C10 Ti1 C1 C5 79.62(19) . . . . ?
C6 Ti1 C1 C5 112.91(19) . . . . ?
C8 Ti1 C1 C5 79.0(2) . . . . ?
C7 Ti1 C1 C5 119.08(19) . . . . ?
Si5 Ti1 C1 C5 -159.99(17) . . . . ?
Si1 Ti1 C1 C5 -48.4(2) . . . . ?
C5 C1 C2 C3 1.7(3) . . . . ?
Ti1 C1 C2 C3 -63.4(2) . . . . ?
C5 C1 C2 Ti1 65.0(2) . . . . ?
C3 Ti1 C2 C1 -116.7(3) . . . . ?
C4 Ti1 C2 C1 -78.6(2) . . . . ?
C9 Ti1 C2 C1 -10.2(3) . . . . ?
C10 Ti1 C2 C1 15.7(2) . . . . ?
C6 Ti1 C2 C1 52.5(2) . . . . ?
C5 Ti1 C2 C1 -37.84(18) . . . . ?
C8 Ti1 C2 C1 48.3(6) . . . . ?
C7 Ti1 C2 C1 80.4(2) . . . . ?
Si5 Ti1 C2 C1 135.39(18) . . . . ?
Si1 Ti1 C2 C1 -132.96(17) . . . . ?
C4 Ti1 C2 C3 38.12(18) . . . . ?
C9 Ti1 C2 C3 106.5(2) . . . . ?
C10 Ti1 C2 C3 132.40(19) . . . . ?
C6 Ti1 C2 C3 169.13(18) . . . . ?
C5 Ti1 C2 C3 78.8(2) . . . . ?
C1 Ti1 C2 C3 116.7(3) . . . . ?
C8 Ti1 C2 C3 165.0(4) . . . . ?
C7 Ti1 C2 C3 -162.97(18) . . . . ?
Si5 Ti1 C2 C3 -107.94(19) . . . . ?
Si1 Ti1 C2 C3 -16.3(2) . . . . ?
C1 C2 C3 C4 -1.1(3) . . . . ?
Ti1 C2 C3 C4 -65.8(2) . . . . ?
C1 C2 C3 Ti1 64.6(2) . . . . ?
C4 Ti1 C3 C2 -114.7(3) . . . . ?
C9 Ti1 C3 C2 -115.0(2) . . . . ?
C10 Ti1 C3 C2 -66.6(2) . . . . ?
C6 Ti1 C3 C2 -17.5(3) . . . . ?
C5 Ti1 C3 C2 -77.7(2) . . . . ?
C1 Ti1 C3 C2 -36.39(18) . . . . ?
C8 Ti1 C3 C2 -171.2(3) . . . . ?
C7 Ti1 C3 C2 54.6(5) . . . . ?
Si5 Ti1 C3 C2 68.82(18) . . . . ?
Si1 Ti1 C3 C2 164.99(19) . . . . ?
C9 Ti1 C3 C4 -0.3(3) . . . . ?
C2 Ti1 C3 C4 114.7(3) . . . . ?
C10 Ti1 C3 C4 48.1(2) . . . . ?
C6 Ti1 C3 C4 97.2(2) . . . . ?
C5 Ti1 C3 C4 36.99(17) . . . . ?
C1 Ti1 C3 C4 78.29(19) . . . . ?
C8 Ti1 C3 C4 -56.5(4) . . . . ?
C7 Ti1 C3 C4 169.3(4) . . . . ?
Si5 Ti1 C3 C4 -176.50(17) . . . . ?
Si1 Ti1 C3 C4 -80.33(17) . . . . ?
C2 C3 C4 C5 0.1(3) . . . . ?
Ti1 C3 C4 C5 -66.4(2) . . . . ?
C2 C3 C4 Ti1 66.5(2) . . . . ?
C3 Ti1 C4 C5 115.2(3) . . . . ?
C9 Ti1 C4 C5 -65.0(2) . . . . ?
C2 Ti1 C4 C5 77.6(2) . . . . ?
C10 Ti1 C4 C5 -29.8(2) . . . . ?
C6 Ti1 C4 C5 -9.2(3) . . . . ?
C1 Ti1 C4 C5 36.96(18) . . . . ?
C8 Ti1 C4 C5 -89.0(2) . . . . ?
C7 Ti1 C4 C5 -57.2(4) . . . . ?
Si5 Ti1 C4 C5 119.50(18) . . . . ?
Si1 Ti1 C4 C5 -152.0(2) . . . . ?
C9 Ti1 C4 C3 179.79(18) . . . . ?
C2 Ti1 C4 C3 -37.68(18) . . . . ?
C10 Ti1 C4 C3 -145.05(18) . . . . ?
C6 Ti1 C4 C3 -124.44(19) . . . . ?
C5 Ti1 C4 C3 -115.2(3) . . . . ?
C1 Ti1 C4 C3 -78.3(2) . . . . ?
C8 Ti1 C4 C3 155.77(18) . . . . ?
C7 Ti1 C4 C3 -172.4(3) . . . . ?
Si5 Ti1 C4 C3 4.3(2) . . . . ?
Si1 Ti1 C4 C3 92.78(17) . . . . ?
C3 C4 C5 C1 0.9(3) . . . . ?
Ti1 C4 C5 C1 -64.1(2) . . . . ?
C3 C4 C5 Ti1 65.0(2) . . . . ?
C2 C1 C5 C4 -1.6(3) . . . . ?
Ti1 C1 C5 C4 63.3(2) . . . . ?
C2 C1 C5 Ti1 -64.9(2) . . . . ?
C3 Ti1 C5 C4 -38.04(19) . . . . ?
C9 Ti1 C5 C4 117.8(2) . . . . ?
C2 Ti1 C5 C4 -79.5(2) . . . . ?
C10 Ti1 C5 C4 150.4(2) . . . . ?
C6 Ti1 C5 C4 173.36(19) . . . . ?
C1 Ti1 C5 C4 -116.7(3) . . . . ?
C8 Ti1 C5 C4 115.7(2) . . . . ?
C7 Ti1 C5 C4 156.42(18) . . . . ?
Si5 Ti1 C5 C4 -88.8(2) . . . . ?
Si1 Ti1 C5 C4 28.6(2) . . . . ?
C3 Ti1 C5 C1 78.7(2) . . . . ?
C4 Ti1 C5 C1 116.7(3) . . . . ?
C9 Ti1 C5 C1 -125.50(19) . . . . ?
C2 Ti1 C5 C1 37.24(18) . . . . ?
C10 Ti1 C5 C1 -92.89(19) . . . . ?
C6 Ti1 C5 C1 -69.93(19) . . . . ?
C8 Ti1 C5 C1 -127.60(19) . . . . ?
C7 Ti1 C5 C1 -86.9(2) . . . . ?
Si5 Ti1 C5 C1 27.9(2) . . . . ?
Si1 Ti1 C5 C1 145.32(16) . . . . ?
C3 Ti1 C6 C10 -90.2(2) . . . . ?
C4 Ti1 C6 C10 -37.2(2) . . . . ?
C9 Ti1 C6 C10 36.84(18) . . . . ?
C2 Ti1 C6 C10 -100.7(2) . . . . ?
C5 Ti1 C6 C10 -42.4(2) . . . . ?
C1 Ti1 C6 C10 -74.45(19) . . . . ?
C8 Ti1 C6 C10 78.2(2) . . . . ?
C7 Ti1 C6 C10 114.9(3) . . . . ?
Si5 Ti1 C6 C10 -177.45(18) . . . . ?
Si1 Ti1 C6 C10 86.3(2) . . . . ?
C3 Ti1 C6 C7 154.8(2) . . . . ?
C4 Ti1 C6 C7 -152.10(18) . . . . ?
C9 Ti1 C6 C7 -78.07(19) . . . . ?
C2 Ti1 C6 C7 144.43(18) . . . . ?
C10 Ti1 C6 C7 -114.9(3) . . . . ?
C5 Ti1 C6 C7 -157.32(18) . . . . ?
C1 Ti1 C6 C7 170.64(19) . . . . ?
C8 Ti1 C6 C7 -36.67(17) . . . . ?
Si5 Ti1 C6 C7 67.64(17) . . . . ?
Si1 Ti1 C6 C7 -28.6(2) . . . . ?
C10 C6 C7 C8 -0.8(3) . . . . ?
Ti1 C6 C7 C8 64.5(2) . . . . ?
C10 C6 C7 Ti1 -65.3(2) . . . . ?
C3 Ti1 C7 C8 150.9(4) . . . . ?
C4 Ti1 C7 C8 -46.6(4) . . . . ?
C9 Ti1 C7 C8 -37.46(18) . . . . ?
C2 Ti1 C7 C8 -167.74(18) . . . . ?
C10 Ti1 C7 C8 -78.66(19) . . . . ?
C6 Ti1 C7 C8 -116.3(3) . . . . ?
C5 Ti1 C7 C8 -85.7(2) . . . . ?
C1 Ti1 C7 C8 -127.37(19) . . . . ?
Si5 Ti1 C7 C8 136.24(18) . . . . ?
Si1 Ti1 C7 C8 43.31(18) . . . . ?
C3 Ti1 C7 C6 -92.7(4) . . . . ?
C4 Ti1 C7 C6 69.7(4) . . . . ?
C9 Ti1 C7 C6 78.85(19) . . . . ?
C2 Ti1 C7 C6 -51.4(2) . . . . ?
C10 Ti1 C7 C6 37.65(17) . . . . ?
C5 Ti1 C7 C6 30.6(2) . . . . ?
C1 Ti1 C7 C6 -11.1(2) . . . . ?
C8 Ti1 C7 C6 116.3(3) . . . . ?
Si5 Ti1 C7 C6 -107.45(17) . . . . ?
Si1 Ti1 C7 C6 159.62(16) . . . . ?
C6 C7 C8 C9 -0.3(3) . . . . ?
Ti1 C7 C8 C9 63.9(2) . . . . ?
C6 C7 C8 Ti1 -64.2(2) . . . . ?
C3 Ti1 C8 C7 -161.2(3) . . . . ?
C4 Ti1 C8 C7 160.46(18) . . . . ?
C9 Ti1 C8 C7 115.9(3) . . . . ?
C2 Ti1 C8 C7 41.6(6) . . . . ?
C10 Ti1 C8 C7 78.13(19) . . . . ?
C6 Ti1 C8 C7 36.98(17) . . . . ?
C5 Ti1 C8 C7 119.56(19) . . . . ?
C1 Ti1 C8 C7 78.9(2) . . . . ?
Si5 Ti1 C8 C7 -42.95(18) . . . . ?
Si1 Ti1 C8 C7 -137.20(18) . . . . ?
C3 Ti1 C8 C9 83.0(3) . . . . ?
C4 Ti1 C8 C9 44.6(2) . . . . ?
C2 Ti1 C8 C9 -74.3(5) . . . . ?
C10 Ti1 C8 C9 -37.72(17) . . . . ?
C6 Ti1 C8 C9 -78.88(19) . . . . ?
C5 Ti1 C8 C9 3.7(2) . . . . ?
C1 Ti1 C8 C9 -36.9(2) . . . . ?
C7 Ti1 C8 C9 -115.9(3) . . . . ?
Si5 Ti1 C8 C9 -158.80(16) . . . . ?
Si1 Ti1 C8 C9 106.95(18) . . . . ?
C7 C8 C9 C10 1.3(3) . . . . ?
Ti1 C8 C9 C10 66.2(2) . . . . ?
C7 C8 C9 Ti1 -64.9(2) . . . . ?
C3 Ti1 C9 C10 99.1(2) . . . . ?
C4 Ti1 C9 C10 98.94(19) . . . . ?
C2 Ti1 C9 C10 45.8(3) . . . . ?
C6 Ti1 C9 C10 -36.80(18) . . . . ?
C5 Ti1 C9 C10 68.59(19) . . . . ?
C1 Ti1 C9 C10 39.9(2) . . . . ?
C8 Ti1 C9 C10 -114.6(3) . . . . ?
C7 Ti1 C9 C10 -77.8(2) . . . . ?
Si5 Ti1 C9 C10 -86.0(2) . . . . ?
Si1 Ti1 C9 C10 175.72(18) . . . . ?
C3 Ti1 C9 C8 -146.32(19) . . . . ?
C4 Ti1 C9 C8 -146.50(18) . . . . ?
C2 Ti1 C9 C8 160.35(18) . . . . ?
C10 Ti1 C9 C8 114.6(3) . . . . ?
C6 Ti1 C9 C8 77.76(19) . . . . ?
C5 Ti1 C9 C8 -176.84(19) . . . . ?
C1 Ti1 C9 C8 154.46(18) . . . . ?
C7 Ti1 C9 C8 36.79(17) . . . . ?
Si5 Ti1 C9 C8 28.6(2) . . . . ?
Si1 Ti1 C9 C8 -69.71(17) . . . . ?
C8 C9 C10 C6 -1.9(3) . . . . ?
Ti1 C9 C10 C6 64.6(2) . . . . ?
C8 C9 C10 Ti1 -66.5(2) . . . . ?
C7 C6 C10 C9 1.7(3) . . . . ?
Ti1 C6 C10 C9 -64.1(2) . . . . ?
C7 C6 C10 Ti1 65.8(2) . . . . ?
C3 Ti1 C10 C9 -116.1(2) . . . . ?
C4 Ti1 C10 C9 -89.9(2) . . . . ?
C2 Ti1 C10 C9 -150.26(18) . . . . ?
C6 Ti1 C10 C9 116.4(3) . . . . ?
C5 Ti1 C10 C9 -106.5(2) . . . . ?
C1 Ti1 C10 C9 -141.4(2) . . . . ?
C8 Ti1 C10 C9 38.01(18) . . . . ?
C7 Ti1 C10 C9 78.8(2) . . . . ?
Si5 Ti1 C10 C9 119.43(17) . . . . ?
Si1 Ti1 C10 C9 -5.2(2) . . . . ?
C3 Ti1 C10 C6 127.50(19) . . . . ?
C4 Ti1 C10 C6 153.63(18) . . . . ?
C9 Ti1 C10 C6 -116.4(3) . . . . ?
C2 Ti1 C10 C6 93.3(2) . . . . ?
C5 Ti1 C10 C6 137.0(2) . . . . ?
C1 Ti1 C10 C6 102.11(19) . . . . ?
C8 Ti1 C10 C6 -78.43(19) . . . . ?
C7 Ti1 C10 C6 -37.60(18) . . . . ?
Si5 Ti1 C10 C6 3.0(2) . . . . ?
Si1 Ti1 C10 C6 -121.60(17) . . . . ?
O10 K1 C29 C33 50.2(3) . . . . ?
O11 K1 C29 C33 -16.3(3) . . . . ?
O8 K1 C29 C33 173.8(2) . . . . ?
O12 K1 C29 C33 -71.0(2) . . . . ?
O9 K1 C29 C33 118.9(2) . . . . ?
O7 K1 C29 C33 -128.8(2) . . . . ?
C30 K1 C29 C33 111.5(3) . . . . ?
C31 K1 C29 C33 74.1(2) . . . . ?
C32 K1 C29 C33 35.6(2) . . . . ?
O10 K1 C29 C30 -61.3(3) . . . . ?
O11 K1 C29 C30 -127.8(2) . . . . ?
O8 K1 C29 C30 62.3(2) . . . . ?
O12 K1 C29 C30 177.5(2) . . . . ?
O9 K1 C29 C30 7.4(3) . . . . ?
O7 K1 C29 C30 119.8(2) . . . . ?
C31 K1 C29 C30 -37.4(2) . . . . ?
C32 K1 C29 C30 -75.8(3) . . . . ?
C33 K1 C29 C30 -111.5(3) . . . . ?
O10 K1 C29 K2 -9.5(2) . . . . ?
O11 K1 C29 K2 -76.1(2) . . . . ?
O8 K1 C29 K2 114.07(18) . . . . ?
O12 K1 C29 K2 -130.75(18) . . . . ?
O9 K1 C29 K2 59.2(2) . . . . ?
O7 K1 C29 K2 171.50(18) . . . . ?
C30 K1 C29 K2 51.7(2) . . . . ?
C31 K1 C29 K2 14.37(16) . . . . ?
C32 K1 C29 K2 -24.09(16) . . . . ?
C33 K1 C29 K2 -59.7(2) . . . . ?
O3 K2 C29 C33 -159.3(2) . . . . ?
O6 K2 C29 C33 35.0(2) . . . . ?
O5 K2 C29 C33 -29.3(3) . . . . ?
O1 K2 C29 C33 89.2(2) . . . . ?
O4 K2 C29 C33 -102.2(2) . . . . ?
C31 K2 C29 C33 -74.8(3) . . . . ?
C32 K2 C29 C33 -35.6(2) . . . . ?
C30 K2 C29 C33 -112.6(3) . . . . ?
O2 K2 C29 C33 144.9(2) . . . . ?
O3 K2 C29 C30 -46.7(2) . . . . ?
O6 K2 C29 C30 147.5(2) . . . . ?
O5 K2 C29 C30 83.3(3) . . . . ?
O1 K2 C29 C30 -158.2(2) . . . . ?
O4 K2 C29 C30 10.4(3) . . . . ?
C31 K2 C29 C30 37.8(2) . . . . ?
C32 K2 C29 C30 76.9(3) . . . . ?
O2 K2 C29 C30 -102.6(2) . . . . ?
C33 K2 C29 C30 112.6(3) . . . . ?
O3 K2 C29 K1 -99.20(18) . . . . ?
O6 K2 C29 K1 95.06(18) . . . . ?
O5 K2 C29 K1 30.8(2) . . . . ?
O1 K2 C29 K1 149.31(19) . . . . ?
O4 K2 C29 K1 -42.1(2) . . . . ?
C31 K2 C29 K1 -14.68(16) . . . . ?
C32 K2 C29 K1 24.45(16) . . . . ?
C30 K2 C29 K1 -52.5(2) . . . . ?
O2 K2 C29 K1 -155.05(19) . . . . ?
C33 K2 C29 K1 60.1(2) . . . . ?
C33 C29 C30 C31 -0.1(4) . . . . ?
K1 C29 C30 C31 72.2(2) . . . . ?
K2 C29 C30 C31 -70.4(2) . . . . ?
C33 C29 C30 K1 -72.3(2) . . . . ?
K2 C29 C30 K1 -142.64(10) . . . . ?
C33 C29 C30 K2 70.3(2) . . . . ?
K1 C29 C30 K2 142.64(10) . . . . ?
O10 K1 C30 C31 17.1(3) . . . . ?
O11 K1 C30 C31 -44.3(3) . . . . ?
O8 K1 C30 C31 132.3(3) . . . . ?
O12 K1 C30 C31 -113.8(2) . . . . ?
O9 K1 C30 C31 75.4(2) . . . . ?
O7 K1 C30 C31 -173.3(2) . . . . ?
C29 K1 C30 C31 -111.0(3) . . . . ?
C32 K1 C30 C31 -36.4(2) . . . . ?
C33 K1 C30 C31 -74.2(3) . . . . ?
O10 K1 C30 C29 128.1(2) . . . . ?
O11 K1 C30 C29 66.7(3) . . . . ?
O8 K1 C30 C29 -116.7(2) . . . . ?
O12 K1 C30 C29 -2.8(3) . . . . ?
O9 K1 C30 C29 -173.6(2) . . . . ?
O7 K1 C30 C29 -62.2(2) . . . . ?
C31 K1 C30 C29 111.0(3) . . . . ?
C32 K1 C30 C29 74.6(2) . . . . ?
C33 K1 C30 C29 36.8(2) . . . . ?
O10 K1 C30 K2 67.0(2) . . . . ?
O11 K1 C30 K2 5.7(3) . . . . ?
O8 K1 C30 K2 -177.8(2) . . . . ?
O12 K1 C30 K2 -63.8(3) . . . . ?
O9 K1 C30 K2 125.3(2) . . . . ?
O7 K1 C30 K2 -123.3(2) . . . . ?
C31 K1 C30 K2 49.9(2) . . . . ?
C29 K1 C30 K2 -61.1(2) . . . . ?
C32 K1 C30 K2 13.54(18) . . . . ?
C33 K1 C30 K2 -24.29(18) . . . . ?
O3 K2 C30 C31 -115.5(3) . . . . ?
O6 K2 C30 C31 69.1(3) . . . . ?
O5 K2 C30 C31 -0.1(3) . . . . ?
O1 K2 C30 C31 134.0(2) . . . . ?
O4 K2 C30 C31 -61.0(3) . . . . ?
C32 K2 C30 C31 37.1(2) . . . . ?
O2 K2 C30 C31 -171.6(2) . . . . ?
C33 K2 C30 C31 74.9(3) . . . . ?
C29 K2 C30 C31 110.9(3) . . . . ?
O3 K2 C30 C29 133.5(2) . . . . ?
O6 K2 C30 C29 -41.9(3) . . . . ?
O5 K2 C30 C29 -111.0(2) . . . . ?
O1 K2 C30 C29 23.0(2) . . . . ?
O4 K2 C30 C29 -171.9(2) . . . . ?
C31 K2 C30 C29 -110.9(3) . . . . ?
C32 K2 C30 C29 -73.9(2) . . . . ?
O2 K2 C30 C29 77.5(2) . . . . ?
C33 K2 C30 C29 -36.1(2) . . . . ?
O3 K2 C30 K1 -166.3(2) . . . . ?
O6 K2 C30 K1 18.4(3) . . . . ?
O5 K2 C30 K1 -50.8(3) . . . . ?
O1 K2 C30 K1 83.3(2) . . . . ?
O4 K2 C30 K1 -111.7(2) . . . . ?
C31 K2 C30 K1 -50.7(2) . . . . ?
C32 K2 C30 K1 -13.62(18) . . . . ?
O2 K2 C30 K1 137.7(2) . . . . ?
C33 K2 C30 K1 24.15(18) . . . . ?
C29 K2 C30 K1 60.2(2) . . . . ?
C29 C30 C31 C32 -0.1(4) . . . . ?
K1 C30 C31 C32 72.6(3) . . . . ?
K2 C30 C31 C32 -74.6(3) . . . . ?
C29 C30 C31 K2 74.4(2) . . . . ?
K1 C30 C31 K2 147.14(11) . . . . ?
C29 C30 C31 K1 -72.7(2) . . . . ?
K2 C30 C31 K1 -147.14(11) . . . . ?
O3 K2 C31 C32 174.7(2) . . . . ?
O6 K2 C31 C32 -15.8(3) . . . . ?
O5 K2 C31 C32 -68.8(3) . . . . ?
O1 K2 C31 C32 54.3(3) . . . . ?
O4 K2 C31 C32 -126.1(3) . . . . ?
C30 K2 C31 C32 111.2(3) . . . . ?
O2 K2 C31 C32 120.8(2) . . . . ?
C33 K2 C31 C32 36.0(2) . . . . ?
C29 K2 C31 C32 74.1(3) . . . . ?
O3 K2 C31 C30 63.4(2) . . . . ?
O6 K2 C31 C30 -127.1(2) . . . . ?
O5 K2 C31 C30 180.0(2) . . . . ?
O1 K2 C31 C30 -57.0(3) . . . . ?
O4 K2 C31 C30 122.7(2) . . . . ?
C32 K2 C31 C30 -111.2(3) . . . . ?
O2 K2 C31 C30 9.6(3) . . . . ?
C33 K2 C31 C30 -75.2(2) . . . . ?
C29 K2 C31 C30 -37.2(2) . . . . ?
O3 K2 C31 K1 117.4(3) . . . . ?
O6 K2 C31 K1 -73.1(3) . . . . ?
O5 K2 C31 K1 -126.0(3) . . . . ?
O1 K2 C31 K1 -3.0(3) . . . . ?
O4 K2 C31 K1 176.7(2) . . . . ?
C32 K2 C31 K1 -57.2(3) . . . . ?
C30 K2 C31 K1 54.0(2) . . . . ?
O2 K2 C31 K1 63.6(3) . . . . ?
C33 K2 C31 K1 -21.21(19) . . . . ?
C29 K2 C31 K1 16.85(19) . . . . ?
O10 K1 C31 C32 84.5(3) . . . . ?
O11 K1 C31 C32 32.8(3) . . . . ?
O8 K1 C31 C32 -160.1(2) . . . . ?
O12 K1 C31 C32 -31.6(3) . . . . ?
O9 K1 C31 C32 142.7(3) . . . . ?
O7 K1 C31 C32 -103.9(3) . . . . ?
C30 K1 C31 C32 -112.2(3) . . . . ?
C29 K1 C31 C32 -74.7(3) . . . . ?
C33 K1 C31 C32 -36.0(2) . . . . ?
O10 K1 C31 C30 -163.3(3) . . . . ?
O11 K1 C31 C30 145.1(2) . . . . ?
O8 K1 C31 C30 -47.9(2) . . . . ?
O12 K1 C31 C30 80.7(3) . . . . ?
O9 K1 C31 C30 -105.0(2) . . . . ?
O7 K1 C31 C30 8.3(3) . . . . ?
C29 K1 C31 C30 37.6(2) . . . . ?
C32 K1 C31 C30 112.2(3) . . . . ?
C33 K1 C31 C30 76.2(3) . . . . ?
O10 K1 C31 K2 142.0(3) . . . . ?
O11 K1 C31 K2 90.4(3) . . . . ?
O8 K1 C31 K2 -102.6(3) . . . . ?
O12 K1 C31 K2 25.9(3) . . . . ?
O9 K1 C31 K2 -159.8(3) . . . . ?
O7 K1 C31 K2 -46.4(3) . . . . ?
C30 K1 C31 K2 -54.7(2) . . . . ?
C29 K1 C31 K2 -17.16(19) . . . . ?
C32 K1 C31 K2 57.5(3) . . . . ?
C33 K1 C31 K2 21.49(19) . . . . ?
C30 C31 C32 C33 0.3(4) . . . . ?
K2 C31 C32 C33 -74.1(3) . . . . ?
K1 C31 C32 C33 71.8(3) . . . . ?
C30 C31 C32 K2 74.4(3) . . . . ?
K1 C31 C32 K2 145.92(11) . . . . ?
C30 C31 C32 K1 -71.5(3) . . . . ?
K2 C31 C32 K1 -145.92(11) . . . . ?
O3 K2 C32 C33 106.2(2) . . . . ?
O6 K2 C32 C33 -81.6(2) . . . . ?
O5 K2 C32 C33 -138.7(2) . . . . ?
O1 K2 C32 C33 -23.7(3) . . . . ?
O4 K2 C32 C33 170.0(2) . . . . ?
C31 K2 C32 C33 112.4(3) . . . . ?
C30 K2 C32 C33 74.8(2) . . . . ?
O2 K2 C32 C33 36.5(3) . . . . ?
C29 K2 C32 C33 35.8(2) . . . . ?
O3 K2 C32 C31 -6.1(3) . . . . ?
O6 K2 C32 C31 166.0(3) . . . . ?
O5 K2 C32 C31 108.9(3) . . . . ?
O1 K2 C32 C31 -136.1(2) . . . . ?
O4 K2 C32 C31 57.6(3) . . . . ?
C30 K2 C32 C31 -37.6(2) . . . . ?
O2 K2 C32 C31 -75.9(3) . . . . ?
C33 K2 C32 C31 -112.4(3) . . . . ?
C29 K2 C32 C31 -76.5(3) . . . . ?
O3 K2 C32 K1 44.6(3) . . . . ?
O6 K2 C32 K1 -143.3(2) . . . . ?
O5 K2 C32 K1 159.6(2) . . . . ?
O1 K2 C32 K1 -85.4(2) . . . . ?
O4 K2 C32 K1 108.3(2) . . . . ?
C31 K2 C32 K1 50.7(2) . . . . ?
C30 K2 C32 K1 13.09(17) . . . . ?
O2 K2 C32 K1 -25.2(3) . . . . ?
C33 K2 C32 K1 -61.7(2) . . . . ?
C29 K2 C32 K1 -25.84(17) . . . . ?
O10 K1 C32 C33 156.5(2) . . . . ?
O11 K1 C32 C33 98.1(2) . . . . ?
O8 K1 C32 C33 -89.2(3) . . . . ?
O12 K1 C32 C33 40.6(2) . . . . ?
O9 K1 C32 C33 -152.4(2) . . . . ?
O7 K1 C32 C33 -16.1(3) . . . . ?
C30 K1 C32 C33 -75.8(2) . . . . ?
C31 K1 C32 C33 -112.9(3) . . . . ?
C29 K1 C32 C33 -36.3(2) . . . . ?
O10 K1 C32 C31 -90.6(3) . . . . ?
O11 K1 C32 C31 -149.0(3) . . . . ?
O8 K1 C32 C31 23.7(3) . . . . ?
O12 K1 C32 C31 153.5(2) . . . . ?
O9 K1 C32 C31 -39.5(3) . . . . ?
O7 K1 C32 C31 96.8(3) . . . . ?
C30 K1 C32 C31 37.1(2) . . . . ?
C29 K1 C32 C31 76.5(3) . . . . ?
C33 K1 C32 C31 112.9(3) . . . . ?
O10 K1 C32 K2 -140.9(2) . . . . ?
O11 K1 C32 K2 160.7(2) . . . . ?
O8 K1 C32 K2 -26.6(3) . . . . ?
O12 K1 C32 K2 103.2(2) . . . . ?
O9 K1 C32 K2 -89.8(2) . . . . ?
O7 K1 C32 K2 46.5(3) . . . . ?
C30 K1 C32 K2 -13.16(17) . . . . ?
C31 K1 C32 K2 -50.3(2) . . . . ?
C29 K1 C32 K2 26.26(17) . . . . ?
C33 K1 C32 K2 62.6(2) . . . . ?
C31 C32 C33 C29 -0.4(4) . . . . ?
K2 C32 C33 C29 -70.6(2) . . . . ?
K1 C32 C33 C29 70.2(2) . . . . ?
C31 C32 C33 K1 -70.5(3) . . . . ?
K2 C32 C33 K1 -140.75(10) . . . . ?
C31 C32 C33 K2 70.2(3) . . . . ?
K1 C32 C33 K2 140.75(10) . . . . ?
C30 C29 C33 C32 0.3(4) . . . . ?
K1 C29 C33 C32 -70.5(3) . . . . ?
K2 C29 C33 C32 68.4(3) . . . . ?
C30 C29 C33 K1 70.8(2) . . . . ?
K2 C29 C33 K1 138.89(10) . . . . ?
C30 C29 C33 K2 -68.1(2) . . . . ?
K1 C29 C33 K2 -138.89(10) . . . . ?
O10 K1 C33 C32 -23.6(2) . . . . ?
O11 K1 C33 C32 -81.2(2) . . . . ?
O8 K1 C33 C32 106.4(2) . . . . ?
O12 K1 C33 C32 -139.6(2) . . . . ?
O9 K1 C33 C32 35.0(3) . . . . ?
O7 K1 C33 C32 167.1(2) . . . . ?
C30 K1 C33 C32 76.0(3) . . . . ?
C31 K1 C33 C32 36.6(2) . . . . ?
C29 K1 C33 C32 113.6(3) . . . . ?
O10 K1 C33 C29 -137.1(2) . . . . ?
O11 K1 C33 C29 165.3(2) . . . . ?
O8 K1 C33 C29 -7.1(3) . . . . ?
O12 K1 C33 C29 106.8(2) . . . . ?
O9 K1 C33 C29 -78.5(3) . . . . ?
O7 K1 C33 C29 53.6(2) . . . . ?
C30 K1 C33 C29 -37.6(2) . . . . ?
C31 K1 C33 C29 -76.9(3) . . . . ?
C32 K1 C33 C29 -113.6(3) . . . . ?
O10 K1 C33 K2 -78.05(19) . . . . ?
O11 K1 C33 K2 -135.64(18) . . . . ?
O8 K1 C33 K2 52.0(2) . . . . ?
O12 K1 C33 K2 165.93(19) . . . . ?
O9 K1 C33 K2 -19.5(2) . . . . ?
O7 K1 C33 K2 112.65(18) . . . . ?
C30 K1 C33 K2 21.51(16) . . . . ?
C31 K1 C33 K2 -17.83(16) . . . . ?
C29 K1 C33 K2 59.1(2) . . . . ?
C32 K1 C33 K2 -54.5(2) . . . . ?
O3 K2 C33 C32 -89.3(3) . . . . ?
O6 K2 C33 C32 98.7(2) . . . . ?
O5 K2 C33 C32 41.2(2) . . . . ?
O1 K2 C33 C32 157.5(2) . . . . ?
O4 K2 C33 C32 -12.9(3) . . . . ?
C31 K2 C33 C32 -37.3(2) . . . . ?
C30 K2 C33 C32 -77.0(3) . . . . ?
O2 K2 C33 C32 -151.1(2) . . . . ?
C29 K2 C33 C32 -114.0(3) . . . . ?
O3 K2 C33 C29 24.6(3) . . . . ?
O6 K2 C33 C29 -147.4(2) . . . . ?
O5 K2 C33 C29 155.2(2) . . . . ?
O1 K2 C33 C29 -88.5(2) . . . . ?
O4 K2 C33 C29 101.0(2) . . . . ?
C31 K2 C33 C29 76.7(3) . . . . ?
C32 K2 C33 C29 114.0(3) . . . . ?
C30 K2 C33 C29 37.0(2) . . . . ?
O2 K2 C33 C29 -37.1(2) . . . . ?
O3 K2 C33 K1 -33.9(2) . . . . ?
O6 K2 C33 K1 154.04(19) . . . . ?
O5 K2 C33 K1 96.59(18) . . . . ?
O1 K2 C33 K1 -147.11(19) . . . . ?
O4 K2 C33 K1 42.5(2) . . . . ?
C31 K2 C33 K1 18.13(16) . . . . ?
C32 K2 C33 K1 55.4(2) . . . . ?
C30 K2 C33 K1 -21.59(16) . . . . ?
O2 K2 C33 K1 -95.71(19) . . . . ?
C29 K2 C33 K1 -58.6(2) . . . . ?
C45 O1 C34 C35 -179.6(3) . . . . ?
K2 O1 C34 C35 -31.8(4) . . . . ?
C36 O2 C35 C34 -174.4(3) . . . . ?
K2 O2 C35 C34 -64.4(3) . . . . ?
O1 C34 C35 O2 65.0(4) . . . . ?
C35 O2 C36 C37 -174.7(3) . . . . ?
K2 O2 C36 C37 70.5(3) . . . . ?
C38 O3 C37 C36 175.0(3) . . . . ?
K2 O3 C37 C36 22.7(4) . . . . ?
O2 C36 C37 O3 -67.0(4) . . . . ?
C37 O3 C38 C39 170.2(3) . . . . ?
K2 O3 C38 C39 -36.6(4) . . . . ?
C40 O4 C39 C38 178.0(3) . . . . ?
K2 O4 C39 C38 -59.6(3) . . . . ?
O3 C38 C39 O4 65.7(4) . . . . ?
C39 O4 C40 C41 -178.0(3) . . . . ?
K2 O4 C40 C41 61.3(3) . . . . ?
C42 O5 C41 C40 178.7(3) . . . . ?
K2 O5 C41 C40 32.9(3) . . . . ?
O4 C40 C41 O5 -62.5(4) . . . . ?
C41 O5 C42 C43 -174.5(3) . . . . ?
K2 O5 C42 C43 -27.9(3) . . . . ?
C44 O6 C43 C42 172.9(3) . . . . ?
K2 O6 C43 C42 -67.9(3) . . . . ?
O5 C42 C43 O6 65.0(3) . . . . ?
C43 O6 C44 C45 -176.4(3) . . . . ?
K2 O6 C44 C45 65.1(3) . . . . ?
C34 O1 C45 C44 -171.9(3) . . . . ?
K2 O1 C45 C44 37.8(3) . . . . ?
O6 C44 C45 O1 -70.6(3) . . . . ?
C57 O7 C46 C47 173.1(3) . . . . ?
K1 O7 C46 C47 -62.1(3) . . . . ?
C48 O8 C47 C46 -178.6(3) . . . . ?
K1 O8 C47 C46 -34.7(3) . . . . ?
O7 C46 C47 O8 64.7(3) . . . . ?
C47 O8 C48 C49 -178.0(3) . . . . ?
K1 O8 C48 C49 37.3(3) . . . . ?
C50 O9 C49 C48 -175.9(3) . . . . ?
K1 O9 C49 C48 62.2(3) . . . . ?
O8 C48 C49 O9 -67.1(4) . . . . ?
C49 O9 C50 C51 175.2(3) . . . . ?
K1 O9 C50 C51 -62.7(4) . . . . ?
C52 O10 C51 C50 179.4(4) . . . . ?
K1 O10 C51 C50 -37.3(5) . . . . ?
O9 C50 C51 O10 67.7(5) . . . . ?
C51 O10 C52 C53 175.8(3) . . . . ?
K1 O10 C52 C53 32.7(4) . . . . ?
C54 O11 C53 C52 -173.6(3) . . . . ?
K1 O11 C53 C52 63.2(3) . . . . ?
O10 C52 C53 O11 -64.1(4) . . . . ?
C53 O11 C54 C55 176.0(3) . . . . ?
K1 O11 C54 C55 -61.0(3) . . . . ?
C56 O12 C55 C54 178.9(3) . . . . ?
K1 O12 C55 C54 -38.5(3) . . . . ?
O11 C54 C55 O12 67.5(4) . . . . ?
C55 O12 C56 C57 177.1(3) . . . . ?
K1 O12 C56 C57 35.6(4) . . . . ?
C46 O7 C57 C56 -174.0(3) . . . . ?
K1 O7 C57 C56 61.5(3) . . . . ?
O12 C56 C57 O7 -64.9(4) . . . . ?
C59 O13 C58 C63 -171.9(5) . . . 3_657 ?
C58 O13 C59 C60 168.4(5) . . . . ?
C61 O14 C60 C59 176.0(4) . . . . ?
O13 C59 C60 O14 -67.1(5) . . . . ?
C60 O14 C61 C62 -179.1(4) . . . . ?
C63 O15 C62 C61 -175.2(5) . . . . ?
O14 C61 C62 O15 68.9(5) . . . . ?
C62 O15 C63 C58 -178.1(5) . . . 3_657 ?
